data_7209261
loop_
_publ_author_name
'Li, Zhong-Fei'
'Liang, Li-Li'
'Wu, Feng'
'Zhou, Fa-Gen'
'Ni, Xin-Long'
'Feng, Xing'
'Xiao, Xin'
'Zhang, Yun-Qian'
'Xue, Sai-Feng'
'Zhu, Qian-Jiang'
'Clegg, Jack K.'
'Tao, Zhu'
'Lindoy, Leonard F.'
'Wei, Gang'

_publ_section_title
;
 An approach to networks based on coordination of alkyl-substituted
 cucurbit[5]urils and potassium ions
;
_journal_issue 10
_journal_name_full CrystEngComm
_journal_page_first 1994
_journal_paper_doi 10.1039/c3ce26491b
_journal_volume 15
_journal_year 2013
_chemical_formula_sum 'C45 H90 Cl2 K2 N20 O30'
_chemical_formula_weight 1540.37
_chemical_name_systematic
;
?
;
_space_group_IT_number 14
_symmetry_cell_setting monoclinic
_symmetry_space_group_name_Hall '-P 2ybc'
_symmetry_space_group_name_H-M 'P 1 21/c 1'
_atom_sites_solution_hydrogens geom
_atom_sites_solution_primary direct
_atom_sites_solution_secondary difmap
_audit_creation_method SHELXL-97
_cell_angle_alpha 90.00
_cell_angle_beta 95.186(2)
_cell_angle_gamma 90.00
_cell_formula_units_Z 12
_cell_length_a 20.2298(8)
_cell_length_b 33.2253(11)
_cell_length_c 29.4252(10)
_cell_measurement_temperature 223(2)
_cell_volume 19696.9(12)
_computing_structure_refinement 'SHELXL-97 (Sheldrick, 1997)'
_computing_structure_solution 'SHELXS-97 (Sheldrick, 1990)'
_diffrn_ambient_temperature 223(2)
_diffrn_measured_fraction_theta_full 0.989
_diffrn_measured_fraction_theta_max 0.989
_diffrn_measurement_device_type 'Bruker CCD Area Detector'
_diffrn_measurement_method '\f and \w scan'
_diffrn_radiation_monochromator graphite
_diffrn_radiation_source 'fine-focus sealed tube'
_diffrn_radiation_type MoK\a
_diffrn_radiation_wavelength 0.71073
_diffrn_reflns_av_R_equivalents 0.0675
_diffrn_reflns_av_sigmaI/netI 0.0867
_diffrn_reflns_limit_h_max 24
_diffrn_reflns_limit_h_min -20
_diffrn_reflns_limit_k_max 39
_diffrn_reflns_limit_k_min -39
_diffrn_reflns_limit_l_max 34
_diffrn_reflns_limit_l_min -31
_diffrn_reflns_number 120417
_diffrn_reflns_theta_full 25.00
_diffrn_reflns_theta_max 25.00
_diffrn_reflns_theta_min 0.93
_exptl_absorpt_coefficient_mu 0.329
_exptl_absorpt_correction_T_max 0.9523
_exptl_absorpt_correction_T_min 0.9282
_exptl_absorpt_correction_type multi-scan
_exptl_absorpt_process_details 'SADABS (Bruker, 2008)'
_exptl_crystal_colour colorless
_exptl_crystal_density_diffrn 1.558
_exptl_crystal_density_method 'not measured'
_exptl_crystal_description prism
_exptl_crystal_F_000 9744
_exptl_crystal_size_max 0.23
_exptl_crystal_size_mid 0.18
_exptl_crystal_size_min 0.15
_platon_squeeze_details
;
;
_refine_diff_density_max 1.436
_refine_diff_density_min -1.177
_refine_diff_density_rms 0.074
_refine_ls_extinction_method none
_refine_ls_goodness_of_fit_ref 0.995
_refine_ls_hydrogen_treatment constr
_refine_ls_matrix_type full
_refine_ls_number_parameters 2149
_refine_ls_number_reflns 34310
_refine_ls_number_restraints 0
_refine_ls_restrained_S_all 0.995
_refine_ls_R_factor_all 0.1052
_refine_ls_R_factor_gt 0.0651
_refine_ls_shift/su_max 0.001
_refine_ls_shift/su_mean 0.000
_refine_ls_structure_factor_coef Fsqd
_refine_ls_weighting_details 'calc w=1/[\s^2^(Fo^2^)+(0.0986P)^2^+0.0000P] where P=(Fo^2^+2Fc^2^)/3'
_refine_ls_weighting_scheme calc
_refine_ls_wR_factor_gt 0.1704
_refine_ls_wR_factor_ref 0.1860
_reflns_number_gt 19251
_reflns_number_total 34310
_reflns_threshold_expression >2sigma(I)
_cod_data_source_file c3ce26491b.txt
_cod_data_source_block E
_cod_original_sg_symbol_H-M 'P 21/c'
_cod_database_code 7209261

loop_
_symmetry_equiv_pos_as_xyz
'x, y, z'
'-x, y+1/2, -z+1/2'
'-x, -y, -z'
'x, -y-1/2, z-1/2'

loop_
_atom_site_label
_atom_site_type_symbol
_atom_site_fract_x
_atom_site_fract_y
_atom_site_fract_z
_atom_site_U_iso_or_equiv
_atom_site_adp_type
_atom_site_occupancy
_atom_site_symmetry_multiplicity
_atom_site_calc_flag
_atom_site_refinement_flags
O1W O 0.81109(13) 0.61404(8) 0.22559(10) 0.0440(7) Uani 1 1 d .
O2W O 0.81140(14) 0.57740(8) 0.34444(11) 0.0539(8) Uani 1 1 d .
O3W O 0.32339(13) 0.75998(8) 0.26029(10) 0.0439(7) Uani 1 1 d .
O4W O 1.3282(2) 0.7618(2) 0.38065(15) 0.145(2) Uani 1 1 d .
O34W O 0.4014(3) 0.7821(2) 0.1236(2) 0.183(3) Uani 1 1 d .
Cl1 Cl 1.10510(5) 0.40248(4) 0.13805(4) 0.0611(3) Uani 1 1 d .
Cl2 Cl 0.72946(7) 0.81564(4) 0.08651(5) 0.0774(4) Uani 1 1 d .
Cl3 Cl 0.98740(9) 0.31742(5) 0.38823(5) 0.0851(5) Uani 1 1 d .
Cl4 Cl 0.75598(9) 0.43000(8) -0.06777(5) 0.1224(8) Uani 1 1 d .
Cl5 Cl 0.48283(12) 0.57978(7) 0.10135(7) 0.1294(7) Uani 1 1 d .
Cl6 Cl 1.09401(14) 0.45330(9) 0.04720(11) 0.1747(11) Uani 1 1 d .
K1 K 0.92745(4) 0.58962(3) 0.29988(3) 0.0395(2) Uani 1 1 d .
K2 K 0.43947(4) 0.77167(3) 0.33099(3) 0.0432(2) Uani 1 1 d .
K3 K 0.74230(4) 0.31955(3) 0.18126(3) 0.0428(2) Uani 1 1 d .
K4 K 0.77530(4) 0.65903(3) 0.30446(3) 0.0426(2) Uani 1 1 d .
K5 K 1.27134(4) 0.69657(3) 0.30528(3) 0.0424(2) Uani 1 1 d .
K6 K 0.73470(4) 0.54709(3) 0.23356(3) 0.0357(2) Uani 1 1 d .
C1 C 0.66637(19) 0.63217(12) 0.40185(14) 0.0336(10) Uani 1 1 d .
C2 C 0.59381(18) 0.65838(11) 0.45238(13) 0.0312(9) Uani 1 1 d .
C3 C 0.55695(17) 0.62573(11) 0.42105(13) 0.0301(9) Uani 1 1 d .
C4 C 0.50181(19) 0.68822(12) 0.41088(13) 0.0344(10) Uani 1 1 d .
C5 C 0.59728(18) 0.58310(11) 0.35636(13) 0.0321(9) Uani 1 1 d .
H5A H 0.6397 0.5709 0.3518 0.039 Uiso 1 1 calc R
H5B H 0.5686 0.5621 0.3663 0.039 Uiso 1 1 calc R
C6 C 0.44915(18) 0.63125(12) 0.36759(13) 0.0322(9) Uani 1 1 d .
H6A H 0.4418 0.6039 0.3776 0.039 Uiso 1 1 calc R
H6B H 0.4089 0.6464 0.3710 0.039 Uiso 1 1 calc R
C7 C 0.60659(18) 0.60766(10) 0.27832(13) 0.0298(9) Uani 1 1 d .
C8 C 0.49809(17) 0.59933(10) 0.29801(13) 0.0274(9) Uani 1 1 d .
C9 C 0.49660(17) 0.61411(11) 0.24819(13) 0.0293(9) Uani 1 1 d .
C10 C 0.43936(18) 0.66058(11) 0.29027(14) 0.0292(9) Uani 1 1 d .
C11 C 0.59082(19) 0.62768(10) 0.19752(13) 0.0306(9) Uani 1 1 d .
H11A H 0.5603 0.6172 0.1730 0.037 Uiso 1 1 calc R
H11B H 0.6330 0.6141 0.1960 0.037 Uiso 1 1 calc R
C12 C 0.44459(18) 0.67729(11) 0.20895(13) 0.0319(9) Uani 1 1 d .
H12A H 0.4044 0.6923 0.2131 0.038 Uiso 1 1 calc R
H12B H 0.4356 0.6602 0.1824 0.038 Uiso 1 1 calc R
C13 C 0.65985(19) 0.68908(11) 0.20140(13) 0.0301(9) Uani 1 1 d .
C14 C 0.54954(17) 0.69795(10) 0.17061(13) 0.0274(9) Uani 1 1 d .
C15 C 0.58703(18) 0.73966(11) 0.17075(13) 0.0313(9) Uani 1 1 d .
C16 C 0.49642(18) 0.74476(11) 0.21532(14) 0.0313(9) Uani 1 1 d .
C17 C 0.70860(18) 0.75680(11) 0.19801(14) 0.0356(10) Uani 1 1 d .
H17A H 0.7057 0.7761 0.1731 0.043 Uiso 1 1 calc R
H17B H 0.7495 0.7418 0.1967 0.043 Uiso 1 1 calc R
C18 C 0.56131(19) 0.80629(10) 0.20909(13) 0.0328(9) Uani 1 1 d .
H18A H 0.5193 0.8190 0.2137 0.039 Uiso 1 1 calc R
H18B H 0.5776 0.8183 0.1822 0.039 Uiso 1 1 calc R
C19 C 0.75318(18) 0.76777(12) 0.27825(14) 0.0337(10) Uani 1 1 d .
C20 C 0.67936(17) 0.81773(10) 0.24687(13) 0.0296(9) Uani 1 1 d .
C21 C 0.70445(17) 0.82904(10) 0.29777(14) 0.0303(9) Uani 1 1 d .
C22 C 0.58876(18) 0.82211(11) 0.29051(14) 0.0299(9) Uani 1 1 d .
C23 C 0.78478(18) 0.79176(12) 0.35662(14) 0.0372(10) Uani 1 1 d .
H23A H 0.8248 0.7762 0.3538 0.045 Uiso 1 1 calc R
H23B H 0.7982 0.8182 0.3681 0.045 Uiso 1 1 calc R
C24 C 0.63872(19) 0.84149(11) 0.36729(14) 0.0364(10) Uani 1 1 d .
H24A H 0.6734 0.8610 0.3757 0.044 Uiso 1 1 calc R
H24B H 0.5964 0.8548 0.3691 0.044 Uiso 1 1 calc R
C25 C 0.75382(18) 0.73227(12) 0.40030(14) 0.0329(9) Uani 1 1 d .
C26 C 0.70748(18) 0.79333(12) 0.42121(14) 0.0352(10) Uani 1 1 d .
C27 C 0.68411(19) 0.75868(11) 0.45279(14) 0.0346(10) Uani 1 1 d .
C28 C 0.59059(19) 0.78968(12) 0.41401(14) 0.0344(10) Uani 1 1 d .
C29 C 0.71437(18) 0.68340(11) 0.45535(14) 0.0338(9) Uani 1 1 d .
H29A H 0.7557 0.6700 0.4504 0.041 Uiso 1 1 calc R
H29B H 0.7124 0.6861 0.4880 0.041 Uiso 1 1 calc R
C30 C 0.56740(18) 0.73283(12) 0.46466(14) 0.0370(10) Uani 1 1 d .
H30A H 0.5249 0.7462 0.4656 0.044 Uiso 1 1 calc R
H30B H 0.5849 0.7275 0.4959 0.044 Uiso 1 1 calc R
C31 C 0.5914(2) 0.64324(14) 0.50160(16) 0.0551(5) Uani 1 1 d .
H31A H 0.6323 0.6495 0.5201 0.066 Uiso 1 1 calc R
H31B H 0.5544 0.6550 0.5156 0.066 Uiso 1 1 calc R
C32 C 0.5828(2) 0.59867(14) 0.49598(16) 0.0551(5) Uani 1 1 d .
H32A H 0.5640 0.5872 0.5222 0.066 Uiso 1 1 calc R
H32B H 0.6251 0.5858 0.4926 0.066 Uiso 1 1 calc R
C33 C 0.5360(2) 0.59315(15) 0.45318(15) 0.0551(5) Uani 1 1 d .
H33A H 0.4902 0.5968 0.4596 0.066 Uiso 1 1 calc R
H33B H 0.5410 0.5666 0.4402 0.066 Uiso 1 1 calc R
C34 C 0.46358(19) 0.55831(11) 0.29652(14) 0.0352(10) Uani 1 1 d .
H34A H 0.4954 0.5366 0.2951 0.042 Uiso 1 1 calc R
H34B H 0.4390 0.5545 0.3230 0.042 Uiso 1 1 calc R
C35 C 0.4173(2) 0.56043(12) 0.25302(14) 0.0387(10) Uani 1 1 d .
H35A H 0.4042 0.5337 0.2424 0.046 Uiso 1 1 calc R
H35B H 0.3777 0.5758 0.2578 0.046 Uiso 1 1 calc R
C36 C 0.4579(2) 0.58132(11) 0.21920(14) 0.0368(10) Uani 1 1 d .
H36A H 0.4294 0.5933 0.1946 0.044 Uiso 1 1 calc R
H36B H 0.4880 0.5626 0.2064 0.044 Uiso 1 1 calc R
C37 C 0.5269(2) 0.68961(12) 0.12103(13) 0.0369(10) Uani 1 1 d .
H37A H 0.4820 0.6994 0.1133 0.044 Uiso 1 1 calc R
H37B H 0.5284 0.6610 0.1144 0.044 Uiso 1 1 calc R
C38 C 0.5767(2) 0.71283(13) 0.09517(15) 0.0483(12) Uani 1 1 d .
H38A H 0.5596 0.7173 0.0637 0.058 Uiso 1 1 calc R
H38B H 0.6186 0.6985 0.0957 0.058 Uiso 1 1 calc R
C39 C 0.5850(2) 0.75299(12) 0.12154(14) 0.0397(10) Uani 1 1 d .
H39A H 0.6258 0.7665 0.1155 0.048 Uiso 1 1 calc R
H39B H 0.5478 0.7709 0.1137 0.048 Uiso 1 1 calc R
C40 C 0.70379(19) 0.85165(12) 0.21735(15) 0.0401(10) Uani 1 1 d .
H40A H 0.7185 0.8410 0.1893 0.048 Uiso 1 1 calc R
H40B H 0.6688 0.8712 0.2099 0.048 Uiso 1 1 calc R
C41 C 0.7608(2) 0.87052(13) 0.24638(16) 0.0468(12) Uani 1 1 d .
H41A H 0.7684 0.8979 0.2367 0.056 Uiso 1 1 calc R
H41B H 0.8013 0.8551 0.2447 0.056 Uiso 1 1 calc R
C42 C 0.73883(19) 0.86966(11) 0.29463(15) 0.0395(11) Uani 1 1 d .
H42A H 0.7084 0.8916 0.2992 0.047 Uiso 1 1 calc R
H42B H 0.7767 0.8717 0.3172 0.047 Uiso 1 1 calc R
C43 C 0.7441(2) 0.82339(13) 0.45358(15) 0.0476(12) Uani 1 1 d .
H43A H 0.7916 0.8187 0.4557 0.057 Uiso 1 1 calc R
H43B H 0.7353 0.8508 0.4433 0.057 Uiso 1 1 calc R
C44 C 0.7165(3) 0.81594(15) 0.49926(18) 0.0656(15) Uani 1 1 d .
H44A H 0.7467 0.8259 0.5242 0.079 Uiso 1 1 calc R
H44B H 0.6737 0.8289 0.5004 0.079 Uiso 1 1 calc R
C45 C 0.7098(2) 0.77072(13) 0.50163(14) 0.0461(11) Uani 1 1 d .
H45A H 0.6786 0.7630 0.5232 0.055 Uiso 1 1 calc R
H45B H 0.7523 0.7582 0.5105 0.055 Uiso 1 1 calc R
C46 C 0.82622(17) 0.39708(11) 0.11297(13) 0.0296(9) Uani 1 1 d .
C47 C 0.82842(16) 0.46140(10) 0.08011(12) 0.0234(8) Uani 1 1 d .
C48 C 0.88936(17) 0.45604(11) 0.11610(12) 0.0268(9) Uani 1 1 d .
C49 C 0.82514(17) 0.51123(11) 0.13718(13) 0.0273(9) Uani 1 1 d .
C50 C 0.93048(16) 0.39461(10) 0.16314(12) 0.0257(8) Uani 1 1 d .
H50A H 0.9269 0.3662 0.1556 0.031 Uiso 1 1 calc R
H50B H 0.9740 0.4037 0.1561 0.031 Uiso 1 1 calc R
C51 C 0.92503(17) 0.49667(10) 0.18908(12) 0.0249(8) Uani 1 1 d .
H51A H 0.9706 0.4932 0.1820 0.030 Uiso 1 1 calc R
H51B H 0.9196 0.5245 0.1980 0.030 Uiso 1 1 calc R
C52 C 0.89129(17) 0.37281(11) 0.23588(13) 0.0276(9) Uani 1 1 d .
C53 C 0.94980(17) 0.43389(10) 0.23844(13) 0.0272(9) Uani 1 1 d .
C54 C 0.92944(17) 0.42377(10) 0.28720(13) 0.0265(9) Uani 1 1 d .
C55 C 0.88542(17) 0.48638(11) 0.26384(13) 0.0283(9) Uani 1 1 d .
C56 C 0.85986(18) 0.36461(11) 0.31445(13) 0.0307(9) Uani 1 1 d .
H56A H 0.8574 0.3363 0.3063 0.037 Uiso 1 1 calc R
H56B H 0.8871 0.3668 0.3432 0.037 Uiso 1 1 calc R
C57 C 0.86146(18) 0.46449(11) 0.34095(13) 0.0309(9) Uani 1 1 d .
H57A H 0.8615 0.4931 0.3475 0.037 Uiso 1 1 calc R
H57B H 0.8897 0.4514 0.3650 0.037 Uiso 1 1 calc R
C58 C 0.73935(18) 0.35880(12) 0.30066(13) 0.0297(9) Uani 1 1 d .
C59 C 0.77704(18) 0.40812(11) 0.35388(13) 0.0309(9) Uani 1 1 d .
C60 C 0.69927(18) 0.40873(11) 0.34803(12) 0.0302(9) Uani 1 1 d .
C61 C 0.73936(19) 0.47205(12) 0.32878(13) 0.0317(9) Uani 1 1 d .
C62 C 0.61697(18) 0.36398(11) 0.29879(13) 0.0302(9) Uani 1 1 d .
H62A H 0.6181 0.3359 0.2897 0.036 Uiso 1 1 calc R
H62B H 0.5889 0.3659 0.3237 0.036 Uiso 1 1 calc R
C63 C 0.61795(18) 0.46550(11) 0.32321(13) 0.0316(9) Uani 1 1 d .
H63A H 0.5914 0.4540 0.3458 0.038 Uiso 1 1 calc R
H63B H 0.6207 0.4943 0.3287 0.038 Uiso 1 1 calc R
C64 C 0.58845(17) 0.37480(11) 0.21620(13) 0.0267(9) Uani 1 1 d .
C65 C 0.54652(17) 0.42333(10) 0.26446(13) 0.0280(9) Uani 1 1 d .
C66 C 0.52153(17) 0.43240(10) 0.21375(13) 0.0279(9) Uani 1 1 d .
C67 C 0.58348(17) 0.48743(11) 0.24460(13) 0.0284(9) Uani 1 1 d .
C68 C 0.53941(17) 0.39330(11) 0.14001(12) 0.0281(9) Uani 1 1 d .
H68A H 0.4943 0.4018 0.1308 0.034 Uiso 1 1 calc R
H68B H 0.5416 0.3645 0.1352 0.034 Uiso 1 1 calc R
C69 C 0.54001(18) 0.49409(11) 0.16356(13) 0.0303(9) Uani 1 1 d .
H69A H 0.4961 0.4887 0.1487 0.036 Uiso 1 1 calc R
H69B H 0.5429 0.5228 0.1695 0.036 Uiso 1 1 calc R
C70 C 0.63912(18) 0.39427(11) 0.09790(12) 0.0277(9) Uani 1 1 d .
C71 C 0.57711(17) 0.45456(10) 0.09603(13) 0.0274(9) Uani 1 1 d .
C72 C 0.63823(16) 0.46023(10) 0.06800(13) 0.0274(9) Uani 1 1 d .
C73 C 0.64131(18) 0.50812(11) 0.12684(13) 0.0297(9) Uani 1 1 d .
C74 C 0.73469(16) 0.41176(11) 0.05423(12) 0.0270(8) Uani 1 1 d .
H74A H 0.7361 0.3830 0.0489 0.032 Uiso 1 1 calc R
H74B H 0.7353 0.4251 0.0250 0.032 Uiso 1 1 calc R
C75 C 0.73286(16) 0.51238(11) 0.07635(13) 0.0283(9) Uani 1 1 d .
H75A H 0.7325 0.5094 0.0435 0.034 Uiso 1 1 calc R
H75B H 0.7319 0.5409 0.0830 0.034 Uiso 1 1 calc R
C76 C 0.85682(17) 0.46987(12) 0.03496(13) 0.0335(9) Uani 1 1 d .
H76A H 0.8615 0.4453 0.0178 0.040 Uiso 1 1 calc R
H76B H 0.8290 0.4886 0.0165 0.040 Uiso 1 1 calc R
C77 C 0.92401(19) 0.48828(12) 0.04957(14) 0.0368(10) Uani 1 1 d .
H77A H 0.9195 0.5161 0.0587 0.044 Uiso 1 1 calc R
H77B H 0.9530 0.4870 0.0251 0.044 Uiso 1 1 calc R
C78 C 0.95074(17) 0.46235(12) 0.08996(13) 0.0336(9) Uani 1 1 d .
H78A H 0.9856 0.4762 0.1086 0.040 Uiso 1 1 calc R
H78B H 0.9677 0.4369 0.0798 0.040 Uiso 1 1 calc R
C79 C 1.02519(17) 0.43727(11) 0.24401(13) 0.0310(9) Uani 1 1 d .
H79A H 1.0443 0.4280 0.2168 0.037 Uiso 1 1 calc R
H79B H 1.0390 0.4648 0.2502 0.037 Uiso 1 1 calc R
C80 C 1.04578(18) 0.41029(12) 0.28437(14) 0.0376(10) Uani 1 1 d .
H80A H 1.0901 0.4170 0.2976 0.045 Uiso 1 1 calc R
H80B H 1.0448 0.3822 0.2754 0.045 Uiso 1 1 calc R
C81 C 0.99427(18) 0.41884(12) 0.31786(13) 0.0343(10) Uani 1 1 d .
H81A H 1.0051 0.4432 0.3351 0.041 Uiso 1 1 calc R
H81B H 0.9913 0.3966 0.3390 0.041 Uiso 1 1 calc R
C82 C 0.7964(2) 0.39713(15) 0.40335(15) 0.0551(5) Uani 1 1 d .
H82A H 0.8332 0.3783 0.4057 0.066 Uiso 1 1 calc R
H82B H 0.8091 0.4209 0.4212 0.066 Uiso 1 1 calc R
C83 C 0.7364(2) 0.37855(15) 0.41925(16) 0.0551(5) Uani 1 1 d .
H83A H 0.7362 0.3816 0.4520 0.066 Uiso 1 1 calc R
H83B H 0.7349 0.3501 0.4120 0.066 Uiso 1 1 calc R
C84 C 0.6773(2) 0.40023(15) 0.39469(15) 0.0551(5) Uani 1 1 d .
H84A H 0.6679 0.4250 0.4103 0.066 Uiso 1 1 calc R
H84B H 0.6381 0.3833 0.3926 0.066 Uiso 1 1 calc R
C85 C 0.48362(18) 0.41765(11) 0.28935(14) 0.0363(10) Uani 1 1 d .
H85A H 0.4716 0.3894 0.2907 0.044 Uiso 1 1 calc R
H85B H 0.4896 0.4284 0.3201 0.044 Uiso 1 1 calc R
C86 C 0.43120(19) 0.44156(12) 0.25983(14) 0.0403(11) Uani 1 1 d .
H86A H 0.3868 0.4332 0.2656 0.048 Uiso 1 1 calc R
H86B H 0.4359 0.4702 0.2656 0.048 Uiso 1 1 calc R
C87 C 0.44548(18) 0.43139(11) 0.21120(14) 0.0338(10) Uani 1 1 d .
H87A H 0.4261 0.4512 0.1897 0.041 Uiso 1 1 calc R
H87B H 0.4285 0.4050 0.2023 0.041 Uiso 1 1 calc R
C88 C 0.51690(18) 0.46154(12) 0.06255(13) 0.0354(10) Uani 1 1 d .
H88A H 0.5032 0.4895 0.0626 0.042 Uiso 1 1 calc R
H88B H 0.4800 0.4447 0.0697 0.042 Uiso 1 1 calc R
C89 C 0.5411(2) 0.44987(12) 0.01684(14) 0.0416(11) Uani 1 1 d .
H89A H 0.5123 0.4608 -0.0083 0.050 Uiso 1 1 calc R
H89B H 0.5432 0.4209 0.0136 0.050 Uiso 1 1 calc R
C90 C 0.61035(18) 0.46864(12) 0.01892(13) 0.0364(10) Uani 1 1 d .
H90A H 0.6372 0.4560 -0.0028 0.044 Uiso 1 1 calc R
H90B H 0.6079 0.4973 0.0129 0.044 Uiso 1 1 calc R
C91 C 0.9954(2) 0.63060(12) 0.19415(14) 0.0339(10) Uani 1 1 d .
C92 C 1.0543(2) 0.68333(11) 0.16346(13) 0.0345(10) Uani 1 1 d .
C93 C 1.0892(2) 0.64222(11) 0.15443(13) 0.0338(10) Uani 1 1 d .
C94 C 1.16542(19) 0.68386(11) 0.19623(13) 0.0328(9) Uani 1 1 d .
C95 C 1.0575(2) 0.56976(11) 0.17512(13) 0.0321(9) Uani 1 1 d .
H95A H 1.0144 0.5570 0.1753 0.039 Uiso 1 1 calc R
H95B H 1.0756 0.5622 0.1469 0.039 Uiso 1 1 calc R
C96 C 1.2076(2) 0.61683(12) 0.17873(14) 0.0391(10) Uani 1 1 d .
H96A H 1.2037 0.6023 0.1501 0.047 Uiso 1 1 calc R
H96B H 1.2499 0.6307 0.1811 0.047 Uiso 1 1 calc R
C97 C 1.07645(19) 0.54253(11) 0.25284(13) 0.0292(9) Uani 1 1 d .
C98 C 1.17200(19) 0.55021(11) 0.21382(13) 0.0318(9) Uani 1 1 d .
C99 C 1.19196(18) 0.53114(11) 0.26213(13) 0.0321(9) Uani 1 1 d .
C100 C 1.24578(18) 0.59344(11) 0.25580(15) 0.0357(10) Uani 1 1 d .
C101 C 1.1181(2) 0.51073(11) 0.32557(13) 0.0331(9) Uani 1 1 d .
H10A H 1.0737 0.4994 0.3231 0.040 Uiso 1 1 calc R
H10B H 1.1492 0.4887 0.3310 0.040 Uiso 1 1 calc R
C102 C 1.27022(19) 0.55797(12) 0.32947(14) 0.0394(10) Uani 1 1 d .
H10C H 1.2817 0.5301 0.3360 0.047 Uiso 1 1 calc R
H10D H 1.3112 0.5733 0.3312 0.047 Uiso 1 1 calc R
C103 C 1.0711(2) 0.55521(11) 0.38145(13) 0.0336(9) Uani 1 1 d .
C104 C 1.18690(19) 0.54796(12) 0.38930(14) 0.0368(10) Uani 1 1 d .
C105 C 1.1648(2) 0.57750(11) 0.42685(13) 0.0368(10) Uani 1 1 d .
C106 C 1.2394(2) 0.61039(12) 0.38376(16) 0.0400(11) Uani 1 1 d .
C107 C 1.0484(2) 0.60199(11) 0.44248(14) 0.0395(10) Uani 1 1 d .
H10E H 1.0638 0.6013 0.4747 0.047 Uiso 1 1 calc R
H10F H 1.0048 0.5897 0.4389 0.047 Uiso 1 1 calc R
C108 C 1.2027(2) 0.65017(12) 0.44653(15) 0.0448(12) Uani 1 1 d .
C109 C 0.9910(2) 0.65661(12) 0.39822(14) 0.0363(10) Uani 1 1 d .
C110 C 1.0832(2) 0.67730(11) 0.44754(13) 0.0352(10) Uani 1 1 d .
C111 C 1.04845(19) 0.71497(11) 0.42332(13) 0.0335(9) Uani 1 1 d .
C112 C 1.1596(2) 0.71120(12) 0.40617(14) 0.0351(10) Uani 1 1 d .
C113 C 0.94518(18) 0.72018(12) 0.36641(13) 0.0336(9) Uani 1 1 d .
H11C H 0.9035 0.7057 0.3657 0.040 Uiso 1 1 calc R
H11D H 0.9395 0.7457 0.3816 0.040 Uiso 1 1 calc R
C114 C 1.09421(18) 0.76784(11) 0.37062(13) 0.0311(9) Uani 1 1 d .
H11E H 1.0640 0.7865 0.3834 0.037 Uiso 1 1 calc R
H11F H 1.1370 0.7810 0.3706 0.037 Uiso 1 1 calc R
C115 C 0.93978(17) 0.70283(11) 0.28506(13) 0.0267(9) Uani 1 1 d .
C116 C 0.99993(17) 0.76146(10) 0.30611(13) 0.0287(9) Uani 1 1 d .
C117 C 1.00237(17) 0.75393(10) 0.25414(13) 0.0281(9) Uani 1 1 d .
C118 C 1.11081(18) 0.75365(10) 0.29015(13) 0.0265(9) Uani 1 1 d .
C119 C 0.94878(18) 0.69794(11) 0.20220(13) 0.0345(10) Uani 1 1 d .
H11G H 0.9413 0.7185 0.1789 0.041 Uiso 1 1 calc R
H11H H 0.9080 0.6826 0.2028 0.041 Uiso 1 1 calc R
C120 C 1.10152(19) 0.74640(11) 0.20637(14) 0.0323(9) Uani 1 1 d .
H12C H 1.1453 0.7585 0.2100 0.039 Uiso 1 1 calc R
H12D H 1.0745 0.7621 0.1840 0.039 Uiso 1 1 calc R
C121 C 1.0328(2) 0.70105(13) 0.11650(14) 0.0501(12) Uani 1 1 d .
H12E H 1.0380 0.7301 0.1166 0.060 Uiso 1 1 calc R
H12F H 0.9870 0.6944 0.1070 0.060 Uiso 1 1 calc R
C122 C 1.0800(3) 0.68112(15) 0.08544(17) 0.0730(17) Uani 1 1 d .
H12G H 1.0612 0.6816 0.0539 0.088 Uiso 1 1 calc R
H12H H 1.1224 0.6949 0.0876 0.088 Uiso 1 1 calc R
C123 C 1.0882(3) 0.63838(13) 0.10239(15) 0.0509(12) Uani 1 1 d .
H12I H 1.1293 0.6268 0.0938 0.061 Uiso 1 1 calc R
H12J H 1.0514 0.6217 0.0902 0.061 Uiso 1 1 calc R
C124 C 1.1950(2) 0.51978(12) 0.17907(14) 0.0398(10) Uani 1 1 d .
H12K H 1.1582 0.5032 0.1666 0.048 Uiso 1 1 calc R
H12L H 1.2141 0.5335 0.1542 0.048 Uiso 1 1 calc R
C125 C 1.2457(3) 0.49498(16) 0.20589(18) 0.0713(16) Uani 1 1 d .
H12M H 1.2887 0.5082 0.2075 0.086 Uiso 1 1 calc R
H12N H 1.2496 0.4688 0.1918 0.086 Uiso 1 1 calc R
C126 C 1.2229(2) 0.49046(12) 0.25288(15) 0.0410(11) Uani 1 1 d .
H12O H 1.2600 0.4848 0.2752 0.049 Uiso 1 1 calc R
H12P H 1.1905 0.4690 0.2536 0.049 Uiso 1 1 calc R
C127 C 1.2197(2) 0.51211(12) 0.41568(15) 0.0472(12) Uani 1 1 d .
H12Q H 1.2104 0.4871 0.3994 0.057 Uiso 1 1 calc R
H12R H 1.2674 0.5157 0.4208 0.057 Uiso 1 1 calc R
C128 C 1.1876(3) 0.51272(14) 0.46041(16) 0.0637(15) Uani 1 1 d .
H12S H 1.2134 0.4972 0.4836 0.076 Uiso 1 1 calc R
H12T H 1.1429 0.5020 0.4565 0.076 Uiso 1 1 calc R
C129 C 1.1870(3) 0.55725(13) 0.47320(15) 0.0547(13) Uani 1 1 d .
H12U H 1.2308 0.5664 0.4850 0.066 Uiso 1 1 calc R
H12V H 1.1558 0.5626 0.4956 0.066 Uiso 1 1 calc R
C130 C 1.0797(3) 0.68373(12) 0.49877(14) 0.0497(12) Uani 1 1 d .
H13A H 1.1193 0.6737 0.5161 0.060 Uiso 1 1 calc R
H13B H 1.0411 0.6706 0.5093 0.060 Uiso 1 1 calc R
C131 C 1.0745(2) 0.72983(12) 0.50278(15) 0.0501(12) Uani 1 1 d .
H13C H 1.0566 0.7375 0.5310 0.060 Uiso 1 1 calc R
H13D H 1.1174 0.7425 0.5014 0.060 Uiso 1 1 calc R
C132 C 1.0270(2) 0.74120(12) 0.46148(14) 0.0422(11) Uani 1 1 d .
H13E H 0.9814 0.7356 0.4671 0.051 Uiso 1 1 calc R
H13F H 1.0311 0.7695 0.4541 0.051 Uiso 1 1 calc R
C133 C 0.96637(19) 0.80206(11) 0.31071(15) 0.0381(10) Uani 1 1 d .
H13G H 0.9987 0.8236 0.3145 0.046 Uiso 1 1 calc R
H13H H 0.9391 0.8023 0.3362 0.046 Uiso 1 1 calc R
C134 C 0.9240(2) 0.80551(12) 0.26509(16) 0.0445(11) Uani 1 1 d .
H13I H 0.8847 0.7887 0.2648 0.053 Uiso 1 1 calc R
H13J H 0.9104 0.8331 0.2591 0.053 Uiso 1 1 calc R
C135 C 0.96977(19) 0.79080(11) 0.22994(15) 0.0383(10) Uani 1 1 d .
H13K H 1.0025 0.8110 0.2240 0.046 Uiso 1 1 calc R
H13L H 0.9448 0.7834 0.2015 0.046 Uiso 1 1 calc R
N1 N 0.65959(14) 0.65851(9) 0.43699(11) 0.0325(8) Uani 1 1 d .
N2 N 0.60709(14) 0.61283(9) 0.39195(10) 0.0293(7) Uani 1 1 d .
N3 N 0.55678(15) 0.69479(9) 0.44101(11) 0.0352(8) Uani 1 1 d .
N4 N 0.50270(14) 0.64867(9) 0.39711(11) 0.0303(8) Uani 1 1 d .
N5 N 0.56859(14) 0.59889(9) 0.31343(10) 0.0285(7) Uani 1 1 d .
N6 N 0.56560(14) 0.61823(9) 0.24036(10) 0.0286(7) Uani 1 1 d .
N7 N 0.46060(14) 0.63048(9) 0.32003(11) 0.0304(8) Uani 1 1 d .
N8 N 0.45997(14) 0.65220(9) 0.24825(10) 0.0284(7) Uani 1 1 d .
N9 N 0.60033(15) 0.67072(9) 0.18993(11) 0.0308(8) Uani 1 1 d .
N10 N 0.65350(14) 0.72919(9) 0.19101(11) 0.0315(8) Uani 1 1 d .
N11 N 0.49677(15) 0.70550(9) 0.20023(11) 0.0304(7) Uani 1 1 d .
N12 N 0.54993(14) 0.76414(9) 0.20057(11) 0.0309(8) Uani 1 1 d .
N13 N 0.71207(14) 0.77883(9) 0.24100(11) 0.0311(8) Uani 1 1 d .
N14 N 0.74969(14) 0.79636(9) 0.31161(11) 0.0334(8) Uani 1 1 d .
N15 N 0.60811(14) 0.81496(9) 0.24826(11) 0.0304(8) Uani 1 1 d .
N16 N 0.64390(14) 0.82871(9) 0.32035(11) 0.0300(7) Uani 1 1 d .
N17 N 0.74662(14) 0.77230(9) 0.38956(11) 0.0318(8) Uani 1 1 d .
N18 N 0.71442(15) 0.72347(9) 0.43490(11) 0.0337(8) Uani 1 1 d .
N19 N 0.64418(15) 0.80895(9) 0.39944(11) 0.0342(8) Uani 1 1 d .
N20 N 0.61214(15) 0.75957(9) 0.44409(11) 0.0347(8) Uani 1 1 d .
N21 N 0.79317(14) 0.42349(8) 0.08334(10) 0.0270(7) Uani 1 1 d .
N22 N 0.88033(14) 0.41644(8) 0.13451(10) 0.0269(7) Uani 1 1 d .
N23 N 0.79368(14) 0.49565(9) 0.09760(10) 0.0261(7) Uani 1 1 d .
N24 N 0.88143(14) 0.48884(8) 0.14835(10) 0.0261(7) Uani 1 1 d .
N25 N 0.92573(14) 0.39933(8) 0.21139(10) 0.0272(7) Uani 1 1 d .
N26 N 0.89220(14) 0.38617(9) 0.27978(11) 0.0298(7) Uani 1 1 d .
N27 N 0.91383(14) 0.47132(8) 0.22718(10) 0.0258(7) Uani 1 1 d .
N28 N 0.88926(15) 0.45827(9) 0.29818(10) 0.0311(8) Uani 1 1 d .
N29 N 0.79421(14) 0.37865(9) 0.32083(11) 0.0298(7) Uani 1 1 d .
N30 N 0.68385(14) 0.37647(9) 0.31521(11) 0.0299(7) Uani 1 1 d .
N31 N 0.79396(14) 0.44922(9) 0.34173(11) 0.0307(7) Uani 1 1 d .
N32 N 0.68418(14) 0.44875(9) 0.32996(11) 0.0311(8) Uani 1 1 d .
N33 N 0.58730(14) 0.38740(9) 0.26059(10) 0.0288(7) Uani 1 1 d .
N34 N 0.55378(14) 0.40143(8) 0.18811(10) 0.0258(7) Uani 1 1 d .
N35 N 0.58401(14) 0.45881(9) 0.27841(11) 0.0292(7) Uani 1 1 d .
N36 N 0.54688(14) 0.47305(9) 0.20666(10) 0.0279(7) Uani 1 1 d .
N37 N 0.58361(14) 0.41287(9) 0.11097(10) 0.0269(7) Uani 1 1 d .
N38 N 0.67307(14) 0.42177(9) 0.07377(10) 0.0285(7) Uani 1 1 d .
N39 N 0.58829(14) 0.48366(8) 0.13257(10) 0.0270(7) Uani 1 1 d .
N40 N 0.67336(14) 0.49385(9) 0.09102(10) 0.0284(7) Uani 1 1 d .
N41 N 1.00064(15) 0.67133(9) 0.18969(11) 0.0313(8) Uani 1 1 d .
N42 N 1.04856(16) 0.61321(9) 0.17561(11) 0.0326(8) Uani 1 1 d .
N43 N 1.10743(15) 0.70582(9) 0.18910(11) 0.0325(8) Uani 1 1 d .
N44 N 1.15507(16) 0.64657(9) 0.17754(11) 0.0360(8) Uani 1 1 d .
N45 N 1.10066(15) 0.55446(9) 0.21307(11) 0.0325(8) Uani 1 1 d .
N46 N 1.12930(14) 0.52944(9) 0.28250(10) 0.0292(7) Uani 1 1 d .
N47 N 1.20759(16) 0.58807(9) 0.21571(11) 0.0339(8) Uani 1 1 d .
N48 N 1.23846(15) 0.56060(9) 0.28337(11) 0.0324(8) Uani 1 1 d .
N49 N 1.12473(15) 0.53711(9) 0.36420(10) 0.0311(8) Uani 1 1 d .
N50 N 1.09309(16) 0.57874(9) 0.41740(11) 0.0345(8) Uani 1 1 d .
N51 N 1.23010(15) 0.57255(9) 0.36412(11) 0.0351(8) Uani 1 1 d .
N52 N 1.19869(17) 0.61431(9) 0.41750(12) 0.0386(8) Uani 1 1 d .
N53 N 1.04283(16) 0.64389(9) 0.42761(11) 0.0357(8) Uani 1 1 d .
N54 N 0.99573(15) 0.69721(9) 0.39289(11) 0.0345(8) Uani 1 1 d .
N55 N 1.14970(16) 0.67891(9) 0.43285(11) 0.0373(8) Uani 1 1 d .
N56 N 1.10149(15) 0.73271(9) 0.39964(11) 0.0340(8) Uani 1 1 d .
N57 N 0.95961(14) 0.72794(9) 0.32046(11) 0.0293(7) Uani 1 1 d .
N58 N 0.96303(14) 0.71740(9) 0.24595(11) 0.0308(8) Uani 1 1 d .
N59 N 1.06958(14) 0.75894(9) 0.32412(10) 0.0282(7) Uani 1 1 d .
N60 N 1.07282(14) 0.74860(9) 0.24913(11) 0.0299(7) Uani 1 1 d .
O1 O 0.71733(13) 0.62617(8) 0.38319(10) 0.0413(7) Uani 1 1 d .
O2 O 0.66734(12) 0.60582(7) 0.28067(9) 0.0337(6) Uani 1 1 d .
O3 O 0.71072(13) 0.67297(7) 0.21781(10) 0.0403(7) Uani 1 1 d .
O4 O 0.78853(12) 0.73788(8) 0.28100(10) 0.0401(7) Uani 1 1 d .
O5 O 0.78979(13) 0.70878(8) 0.38263(10) 0.0433(7) Uani 1 1 d .
O6 O 0.45961(13) 0.71289(8) 0.39879(10) 0.0427(7) Uani 1 1 d .
O7 O 0.40740(12) 0.69020(7) 0.29972(9) 0.0330(6) Uani 1 1 d .
O8 O 0.45533(13) 0.75962(7) 0.23821(10) 0.0389(7) Uani 1 1 d .
O9 O 0.53124(12) 0.82382(8) 0.30056(9) 0.0381(7) Uani 1 1 d .
O10 O 0.53211(12) 0.79858(8) 0.40297(10) 0.0416(7) Uani 1 1 d .
O11 O 0.81077(12) 0.36179(8) 0.11912(9) 0.0365(7) Uani 1 1 d .
O12 O 0.86691(12) 0.34099(7) 0.22136(9) 0.0354(7) Uani 1 1 d .
O13 O 0.74036(12) 0.33077(8) 0.27389(10) 0.0371(7) Uani 1 1 d .
O14 O 0.61709(12) 0.34480(7) 0.20399(9) 0.0314(6) Uani 1 1 d .
O15 O 0.65592(12) 0.35965(8) 0.10566(9) 0.0367(7) Uani 1 1 d .
O16 O 0.80747(12) 0.54025(8) 0.15835(9) 0.0357(7) Uani 1 1 d .
O17 O 0.85958(12) 0.51970(7) 0.26626(9) 0.0321(6) Uani 1 1 d .
O18 O 0.73905(13) 0.50787(8) 0.31862(9) 0.0396(7) Uani 1 1 d .
O19 O 0.60957(12) 0.52046(7) 0.24809(9) 0.0357(7) Uani 1 1 d .
O20 O 0.65687(12) 0.53821(8) 0.14974(9) 0.0357(6) Uani 1 1 d .
O21 O 0.95134(13) 0.61240(8) 0.21065(10) 0.0416(7) Uani 1 1 d .
O22 O 1.01844(12) 0.54170(7) 0.26056(9) 0.0331(6) Uani 1 1 d .
O23 O 1.01264(13) 0.54910(8) 0.36726(10) 0.0419(7) Uani 1 1 d .
O24 O 0.94716(14) 0.63501(8) 0.38000(10) 0.0448(7) Uani 1 1 d .
O25 O 0.90524(12) 0.67277(7) 0.28740(9) 0.0364(7) Uani 1 1 d .
O26 O 1.21717(13) 0.69668(8) 0.21535(10) 0.0417(7) Uani 1 1 d .
O27 O 1.28228(13) 0.62205(8) 0.26560(10) 0.0432(7) Uani 1 1 d .
O28 O 1.27865(14) 0.63548(9) 0.37156(11) 0.0499(8) Uani 1 1 d .
O29 O 1.21133(13) 0.71950(8) 0.39071(10) 0.0453(7) Uani 1 1 d .
O30 O 1.17111(11) 0.75356(7) 0.29523(9) 0.0330(6) Uani 1 1 d .

loop_
_atom_site_aniso_label
_atom_site_aniso_U_11
_atom_site_aniso_U_22
_atom_site_aniso_U_33
_atom_site_aniso_U_23
_atom_site_aniso_U_13
_atom_site_aniso_U_12
O1W 0.0402(16) 0.0302(15) 0.0612(19) -0.0064(15) 0.0015(14) -0.0023(13)
O2W 0.0421(17) 0.0346(16) 0.086(2) -0.0093(17) 0.0090(16) 0.0014(14)
O3W 0.0312(15) 0.0328(15) 0.068(2) 0.0049(15) 0.0049(14) 0.0011(12)
O4W 0.072(3) 0.282(7) 0.079(3) 0.043(4) 0.001(2) -0.059(4)
O34W 0.146(5) 0.208(7) 0.193(6) -0.014(6) 0.008(5) 0.006(5)
Cl1 0.0382(6) 0.0873(9) 0.0581(7) 0.0165(7) 0.0063(5) 0.0026(6)
Cl2 0.0763(9) 0.0701(9) 0.0859(10) 0.0007(8) 0.0078(8) -0.0072(8)
Cl3 0.1116(12) 0.0688(9) 0.0730(10) 0.0070(8) -0.0024(9) 0.0097(9)
Cl4 0.0746(10) 0.227(2) 0.0666(10) -0.0192(13) 0.0113(8) -0.0251(13)
Cl5 0.1471(19) 0.1256(17) 0.1143(15) -0.0015(13) 0.0049(13) -0.0340(14)
Cl6 0.142(2) 0.186(3) 0.196(3) 0.013(2) 0.0169(19) 0.007(2)
K1 0.0364(5) 0.0264(5) 0.0561(6) -0.0050(4) 0.0076(4) -0.0012(4)
K2 0.0360(5) 0.0335(5) 0.0594(6) 0.0010(5) 0.0000(4) -0.0003(4)
K3 0.0301(5) 0.0379(5) 0.0613(6) 0.0045(5) 0.0087(4) 0.0022(4)
K4 0.0328(5) 0.0281(5) 0.0681(7) -0.0016(5) 0.0112(4) -0.0012(4)
K5 0.0295(4) 0.0279(5) 0.0701(7) -0.0006(5) 0.0067(4) 0.0024(4)
K6 0.0283(4) 0.0344(5) 0.0448(5) -0.0005(4) 0.0052(4) 0.0023(4)
C1 0.027(2) 0.031(2) 0.042(2) 0.004(2) 0.0040(19) 0.0046(18)
C2 0.028(2) 0.029(2) 0.036(2) -0.0023(19) 0.0053(17) 0.0027(17)
C3 0.0243(19) 0.031(2) 0.036(2) 0.0029(19) 0.0075(17) 0.0022(17)
C4 0.028(2) 0.036(2) 0.039(2) -0.001(2) 0.0058(18) 0.0032(19)
C5 0.0259(19) 0.030(2) 0.042(2) 0.0020(19) 0.0088(18) 0.0010(17)
C6 0.0258(19) 0.031(2) 0.041(2) -0.0029(19) 0.0102(18) 0.0031(17)
C7 0.032(2) 0.0153(19) 0.044(2) -0.0051(18) 0.0133(19) 0.0014(16)
C8 0.0247(18) 0.0192(19) 0.039(2) -0.0040(18) 0.0063(17) 0.0024(16)
C9 0.0245(19) 0.022(2) 0.043(2) -0.0049(18) 0.0091(17) 0.0045(16)
C10 0.0247(19) 0.021(2) 0.042(3) -0.0060(19) 0.0044(18) -0.0032(17)
C11 0.032(2) 0.019(2) 0.041(2) 0.0001(18) 0.0056(18) -0.0007(16)
C12 0.0248(19) 0.028(2) 0.043(2) 0.0002(19) 0.0029(17) -0.0028(17)
C13 0.031(2) 0.023(2) 0.038(2) -0.0031(18) 0.0128(18) 0.0025(17)
C14 0.0271(19) 0.0202(19) 0.036(2) -0.0017(17) 0.0064(17) -0.0002(16)
C15 0.030(2) 0.021(2) 0.043(2) -0.0023(19) 0.0034(18) 0.0008(16)
C16 0.0223(19) 0.028(2) 0.044(2) -0.001(2) 0.0029(18) 0.0034(17)
C17 0.027(2) 0.026(2) 0.056(3) -0.001(2) 0.0144(19) -0.0029(17)
C18 0.035(2) 0.021(2) 0.042(2) 0.0002(18) 0.0005(18) 0.0016(17)
C19 0.0220(19) 0.026(2) 0.055(3) 0.000(2) 0.0121(19) -0.0059(17)
C20 0.0266(19) 0.0186(19) 0.044(2) -0.0011(18) 0.0066(17) -0.0013(16)
C21 0.0252(19) 0.0181(19) 0.048(2) -0.0005(18) 0.0037(18) 0.0021(16)
C22 0.023(2) 0.020(2) 0.048(3) -0.0028(19) 0.0030(18) 0.0018(16)
C23 0.0235(19) 0.030(2) 0.057(3) 0.005(2) -0.0008(19) 0.0006(17)
C24 0.032(2) 0.025(2) 0.051(3) -0.005(2) -0.0012(19) 0.0043(17)
C25 0.027(2) 0.028(2) 0.044(3) 0.004(2) 0.0030(19) -0.0012(18)
C26 0.029(2) 0.032(2) 0.043(2) -0.005(2) -0.0004(18) 0.0009(18)
C27 0.032(2) 0.029(2) 0.043(2) -0.007(2) 0.0024(18) 0.0019(18)
C28 0.031(2) 0.031(2) 0.042(2) -0.014(2) 0.0069(19) 0.0045(18)
C29 0.030(2) 0.030(2) 0.041(2) 0.0003(19) 0.0026(18) 0.0005(17)
C30 0.028(2) 0.040(2) 0.044(2) -0.013(2) 0.0067(18) 0.0047(18)
C31 0.0555(12) 0.0597(12) 0.0503(12) 0.0071(11) 0.0056(9) -0.0064(10)
C32 0.0555(12) 0.0597(12) 0.0503(12) 0.0071(11) 0.0056(9) -0.0064(10)
C33 0.0555(12) 0.0597(12) 0.0503(12) 0.0071(11) 0.0056(9) -0.0064(10)
C34 0.034(2) 0.022(2) 0.050(3) 0.000(2) 0.0130(19) -0.0006(17)
C35 0.034(2) 0.021(2) 0.062(3) -0.001(2) 0.009(2) -0.0050(17)
C36 0.040(2) 0.021(2) 0.050(3) -0.0081(19) 0.004(2) -0.0052(18)
C37 0.048(2) 0.026(2) 0.037(2) -0.0047(19) 0.005(2) -0.0024(19)
C38 0.062(3) 0.037(3) 0.046(3) -0.003(2) 0.009(2) -0.014(2)
C39 0.045(2) 0.032(2) 0.044(3) 0.002(2) 0.009(2) -0.0022(19)
C40 0.034(2) 0.028(2) 0.060(3) 0.005(2) 0.012(2) 0.0017(18)
C41 0.041(2) 0.029(2) 0.070(3) 0.011(2) 0.005(2) -0.0114(19)
C42 0.031(2) 0.025(2) 0.061(3) -0.005(2) 0.002(2) -0.0076(17)
C43 0.041(2) 0.041(3) 0.059(3) -0.003(2) -0.007(2) -0.004(2)
C44 0.074(4) 0.059(3) 0.062(3) -0.024(3) -0.008(3) 0.000(3)
C45 0.048(3) 0.047(3) 0.042(3) -0.012(2) -0.002(2) 0.006(2)
C46 0.0264(19) 0.026(2) 0.036(2) -0.0020(19) 0.0049(17) 0.0024(17)
C47 0.0236(18) 0.0184(19) 0.028(2) 0.0000(16) 0.0023(15) 0.0011(15)
C48 0.0265(19) 0.024(2) 0.030(2) -0.0026(17) 0.0064(16) 0.0016(16)
C49 0.0266(19) 0.022(2) 0.034(2) 0.0051(19) 0.0088(17) -0.0018(17)
C50 0.0199(17) 0.0188(19) 0.039(2) -0.0027(17) 0.0032(16) 0.0043(15)
C51 0.0226(18) 0.0171(18) 0.034(2) 0.0002(17) -0.0018(16) -0.0029(15)
C52 0.0231(18) 0.018(2) 0.040(2) -0.0017(19) -0.0044(17) 0.0033(16)
C53 0.0246(18) 0.0157(18) 0.040(2) -0.0055(17) -0.0023(17) 0.0020(15)
C54 0.0278(19) 0.0143(18) 0.036(2) 0.0016(17) -0.0032(17) -0.0002(15)
C55 0.0195(18) 0.023(2) 0.041(2) 0.0025(19) -0.0060(17) -0.0036(16)
C56 0.029(2) 0.023(2) 0.039(2) 0.0056(19) 0.0014(18) -0.0011(16)
C57 0.034(2) 0.026(2) 0.033(2) -0.0047(18) 0.0025(17) -0.0006(17)
C58 0.029(2) 0.025(2) 0.034(2) 0.0070(19) -0.0002(18) -0.0035(17)
C59 0.029(2) 0.026(2) 0.036(2) 0.0012(19) -0.0038(17) -0.0052(17)
C60 0.036(2) 0.027(2) 0.027(2) -0.0025(18) 0.0023(17) 0.0004(17)
C61 0.036(2) 0.030(2) 0.029(2) -0.0071(19) 0.0068(17) -0.0048(19)
C62 0.030(2) 0.022(2) 0.039(2) 0.0012(18) 0.0036(17) -0.0035(16)
C63 0.034(2) 0.027(2) 0.034(2) -0.0039(18) 0.0066(18) -0.0009(17)
C64 0.0197(18) 0.020(2) 0.040(2) 0.0001(18) 0.0027(17) -0.0030(16)
C65 0.0253(19) 0.0173(19) 0.042(2) 0.0038(18) 0.0049(17) -0.0035(15)
C66 0.0272(19) 0.0161(19) 0.041(2) 0.0033(17) 0.0038(17) -0.0020(15)
C67 0.0233(18) 0.021(2) 0.043(2) -0.0043(19) 0.0133(17) 0.0019(16)
C68 0.0241(18) 0.0199(19) 0.040(2) 0.0026(18) 0.0032(17) -0.0050(16)
C69 0.029(2) 0.0163(19) 0.046(2) 0.0027(18) 0.0030(18) 0.0026(16)
C70 0.028(2) 0.028(2) 0.027(2) 0.0037(18) -0.0004(16) -0.0017(17)
C71 0.0269(19) 0.0195(19) 0.036(2) 0.0017(18) 0.0036(17) 0.0003(16)
C72 0.0195(18) 0.024(2) 0.038(2) 0.0025(18) 0.0026(16) -0.0002(15)
C73 0.030(2) 0.022(2) 0.038(2) 0.0031(19) 0.0039(18) 0.0042(17)
C74 0.0264(19) 0.026(2) 0.029(2) -0.0052(17) 0.0007(16) 0.0001(16)
C75 0.0257(19) 0.0211(19) 0.038(2) 0.0019(18) 0.0016(17) -0.0021(16)
C76 0.0264(19) 0.041(2) 0.034(2) 0.000(2) 0.0086(17) 0.0026(18)
C77 0.035(2) 0.036(2) 0.040(2) 0.000(2) 0.0117(19) -0.0018(19)
C78 0.0223(19) 0.039(2) 0.041(2) -0.004(2) 0.0097(17) -0.0023(17)
C79 0.0242(19) 0.026(2) 0.043(2) -0.0051(19) 0.0033(17) -0.0029(16)
C80 0.027(2) 0.032(2) 0.052(3) -0.002(2) -0.0049(19) -0.0021(18)
C81 0.035(2) 0.026(2) 0.040(2) 0.0063(19) -0.0062(18) -0.0053(17)
C82 0.0555(12) 0.0597(12) 0.0503(12) 0.0071(11) 0.0056(9) -0.0064(10)
C83 0.0555(12) 0.0597(12) 0.0503(12) 0.0071(11) 0.0056(9) -0.0064(10)
C84 0.0555(12) 0.0597(12) 0.0503(12) 0.0071(11) 0.0056(9) -0.0064(10)
C85 0.034(2) 0.024(2) 0.054(3) -0.001(2) 0.0174(19) -0.0068(17)
C86 0.026(2) 0.031(2) 0.066(3) 0.001(2) 0.016(2) -0.0037(18)
C87 0.029(2) 0.024(2) 0.049(3) 0.006(2) 0.0077(19) -0.0014(17)
C88 0.0243(19) 0.033(2) 0.048(3) 0.012(2) 0.0008(18) 0.0004(17)
C89 0.042(2) 0.036(2) 0.044(3) 0.007(2) -0.012(2) -0.0047(19)
C90 0.033(2) 0.039(2) 0.037(2) 0.008(2) 0.0001(18) 0.0000(18)
C91 0.032(2) 0.029(2) 0.040(2) -0.003(2) 0.0011(19) 0.0002(19)
C92 0.045(2) 0.022(2) 0.037(2) -0.0011(19) 0.0028(19) 0.0012(18)
C93 0.048(2) 0.019(2) 0.034(2) 0.0021(18) 0.0049(19) -0.0005(18)
C94 0.034(2) 0.028(2) 0.039(2) 0.0015(19) 0.0150(19) -0.0016(18)
C95 0.041(2) 0.025(2) 0.031(2) -0.0030(18) 0.0069(18) -0.0024(18)
C96 0.042(2) 0.029(2) 0.048(3) -0.001(2) 0.015(2) 0.0018(19)
C97 0.037(2) 0.019(2) 0.032(2) -0.0096(18) 0.0041(19) -0.0041(17)
C98 0.039(2) 0.021(2) 0.035(2) 0.0029(18) 0.0080(18) 0.0036(17)
C99 0.031(2) 0.022(2) 0.044(2) 0.0029(19) 0.0087(18) 0.0059(17)
C100 0.028(2) 0.020(2) 0.061(3) 0.005(2) 0.017(2) 0.0022(18)
C101 0.040(2) 0.021(2) 0.039(2) -0.0009(19) 0.0080(19) -0.0054(17)
C102 0.032(2) 0.029(2) 0.057(3) 0.000(2) 0.000(2) 0.0085(18)
C103 0.046(3) 0.019(2) 0.036(2) 0.0046(19) 0.006(2) 0.0025(18)
C104 0.036(2) 0.034(2) 0.040(2) 0.001(2) -0.0041(19) 0.0046(19)
C105 0.048(2) 0.026(2) 0.035(2) -0.0001(19) -0.0023(19) 0.0005(19)
C106 0.037(2) 0.023(2) 0.058(3) -0.002(2) -0.008(2) 0.000(2)
C107 0.057(3) 0.026(2) 0.037(2) 0.001(2) 0.011(2) -0.002(2)
C108 0.052(3) 0.026(2) 0.052(3) -0.011(2) -0.014(2) 0.013(2)
C109 0.039(2) 0.029(2) 0.043(3) -0.007(2) 0.011(2) -0.0014(19)
C110 0.048(2) 0.027(2) 0.030(2) -0.0046(18) 0.0041(19) -0.0026(19)
C111 0.039(2) 0.026(2) 0.036(2) -0.0080(19) 0.0073(19) -0.0034(18)
C112 0.039(2) 0.028(2) 0.038(2) -0.004(2) 0.000(2) -0.0049(19)
C113 0.027(2) 0.029(2) 0.046(3) -0.002(2) 0.0109(18) -0.0023(17)
C114 0.029(2) 0.023(2) 0.042(2) -0.0036(19) 0.0005(18) -0.0055(16)
C115 0.0186(18) 0.020(2) 0.042(2) 0.0020(19) 0.0018(17) 0.0032(16)
C116 0.0208(18) 0.0157(18) 0.050(3) -0.0021(18) 0.0036(17) 0.0013(15)
C117 0.0243(19) 0.0195(19) 0.041(2) -0.0020(18) 0.0039(17) 0.0004(16)
C118 0.027(2) 0.0098(17) 0.043(2) -0.0018(17) 0.0061(18) -0.0021(15)
C119 0.030(2) 0.027(2) 0.043(2) -0.0011(19) -0.0105(18) -0.0012(17)
C120 0.034(2) 0.020(2) 0.043(2) -0.0014(19) 0.0070(19) -0.0011(17)
C121 0.075(3) 0.032(2) 0.042(3) 0.004(2) 0.000(2) 0.003(2)
C122 0.129(5) 0.048(3) 0.043(3) 0.009(3) 0.010(3) 0.013(3)
C123 0.076(3) 0.032(2) 0.046(3) 0.001(2) 0.009(2) 0.000(2)
C124 0.050(3) 0.032(2) 0.039(2) -0.004(2) 0.019(2) 0.002(2)
C125 0.092(4) 0.050(3) 0.071(4) -0.016(3) 0.003(3) 0.028(3)
C126 0.047(2) 0.025(2) 0.052(3) 0.001(2) 0.015(2) 0.0102(19)
C127 0.064(3) 0.027(2) 0.049(3) 0.007(2) -0.009(2) 0.012(2)
C128 0.099(4) 0.043(3) 0.047(3) 0.012(2) -0.006(3) 0.016(3)
C129 0.085(4) 0.035(3) 0.042(3) 0.002(2) -0.006(3) 0.003(2)
C130 0.079(3) 0.032(2) 0.038(3) -0.003(2) 0.005(2) 0.000(2)
C131 0.076(3) 0.036(3) 0.040(3) -0.014(2) 0.017(2) -0.003(2)
C132 0.057(3) 0.025(2) 0.047(3) -0.008(2) 0.020(2) -0.004(2)
C133 0.031(2) 0.020(2) 0.064(3) -0.007(2) 0.012(2) -0.0014(17)
C134 0.035(2) 0.022(2) 0.077(3) 0.010(2) 0.011(2) 0.0056(18)
C135 0.034(2) 0.020(2) 0.061(3) 0.007(2) 0.005(2) 0.0014(17)
N1 0.0240(16) 0.0299(18) 0.045(2) -0.0086(17) 0.0081(15) -0.0039(14)
N2 0.0253(16) 0.0273(17) 0.0359(18) -0.0010(15) 0.0065(14) -0.0015(14)
N3 0.0333(18) 0.0317(18) 0.041(2) -0.0082(16) 0.0044(15) 0.0040(15)
N4 0.0250(16) 0.0236(17) 0.0422(19) -0.0030(15) 0.0021(14) 0.0033(13)
N5 0.0226(15) 0.0299(18) 0.0339(18) -0.0052(15) 0.0072(14) -0.0001(14)
N6 0.0259(16) 0.0266(17) 0.0342(19) 0.0033(15) 0.0076(14) 0.0017(14)
N7 0.0275(16) 0.0260(17) 0.038(2) -0.0032(16) 0.0057(14) 0.0038(14)
N8 0.0304(17) 0.0217(17) 0.0337(19) 0.0002(15) 0.0053(14) 0.0028(14)
N9 0.0313(17) 0.0178(16) 0.044(2) 0.0019(15) 0.0076(15) 0.0002(14)
N10 0.0246(16) 0.0191(16) 0.051(2) 0.0000(16) 0.0062(15) -0.0022(13)
N11 0.0301(17) 0.0180(16) 0.044(2) -0.0021(15) 0.0093(15) -0.0017(13)
N12 0.0276(16) 0.0198(16) 0.046(2) 0.0003(15) 0.0080(15) -0.0006(14)
N13 0.0272(16) 0.0167(16) 0.050(2) -0.0045(16) 0.0066(15) 0.0026(13)
N14 0.0244(16) 0.0219(17) 0.053(2) -0.0030(16) -0.0005(15) 0.0025(13)
N15 0.0203(15) 0.0282(18) 0.043(2) -0.0019(16) 0.0045(14) 0.0004(13)
N16 0.0252(16) 0.0224(17) 0.043(2) -0.0070(15) 0.0049(14) 0.0000(13)
N17 0.0244(16) 0.0272(18) 0.044(2) 0.0001(16) 0.0069(15) -0.0010(14)
N18 0.0314(17) 0.0235(17) 0.047(2) -0.0007(16) 0.0096(16) 0.0026(14)
N19 0.0281(17) 0.0259(18) 0.048(2) -0.0007(16) 0.0017(15) 0.0025(14)
N20 0.0260(17) 0.0313(18) 0.048(2) -0.0013(17) 0.0068(15) 0.0004(15)
N21 0.0255(16) 0.0212(16) 0.0341(18) 0.0003(14) 0.0023(14) -0.0019(13)
N22 0.0231(15) 0.0201(16) 0.0367(18) 0.0026(14) -0.0014(14) -0.0009(13)
N23 0.0232(15) 0.0249(17) 0.0304(18) 0.0008(14) 0.0035(13) 0.0041(13)
N24 0.0250(16) 0.0211(16) 0.0320(18) -0.0021(14) 0.0020(13) 0.0032(13)
N25 0.0297(16) 0.0145(15) 0.0368(19) -0.0008(14) -0.0005(14) -0.0026(13)
N26 0.0285(16) 0.0242(17) 0.0364(19) 0.0003(15) 0.0005(14) -0.0070(14)
N27 0.0259(16) 0.0169(16) 0.0342(18) 0.0008(15) 0.0011(14) 0.0025(13)
N28 0.0333(17) 0.0260(17) 0.0344(19) -0.0002(16) 0.0052(15) 0.0049(14)
N29 0.0278(17) 0.0228(17) 0.0391(19) -0.0011(15) 0.0044(14) 0.0014(14)
N30 0.0253(16) 0.0223(17) 0.0428(19) -0.0030(15) 0.0062(14) -0.0004(13)
N31 0.0278(17) 0.0231(17) 0.0409(19) -0.0002(15) 0.0013(14) -0.0009(14)
N32 0.0290(17) 0.0231(17) 0.0414(19) 0.0006(15) 0.0042(15) -0.0026(14)
N33 0.0270(16) 0.0231(17) 0.0368(19) 0.0016(15) 0.0052(14) 0.0043(13)
N34 0.0259(16) 0.0188(16) 0.0336(18) -0.0001(14) 0.0067(14) 0.0034(13)
N35 0.0297(16) 0.0194(16) 0.0390(19) -0.0021(15) 0.0049(14) -0.0023(13)
N36 0.0256(16) 0.0210(16) 0.0379(19) 0.0039(15) 0.0069(14) -0.0026(13)
N37 0.0229(15) 0.0225(16) 0.0363(18) -0.0003(15) 0.0079(14) -0.0014(13)
N38 0.0273(16) 0.0251(17) 0.0339(18) 0.0043(15) 0.0064(14) 0.0028(14)
N39 0.0240(15) 0.0181(16) 0.0401(19) -0.0017(15) 0.0091(14) -0.0015(13)
N40 0.0244(16) 0.0252(17) 0.0367(19) -0.0029(15) 0.0086(14) -0.0040(13)
N41 0.0307(17) 0.0223(17) 0.041(2) 0.0007(15) 0.0034(15) 0.0020(14)
N42 0.0389(19) 0.0177(16) 0.042(2) 0.0045(15) 0.0055(16) -0.0021(14)
N43 0.0360(18) 0.0191(16) 0.043(2) 0.0043(15) 0.0058(15) -0.0017(14)
N44 0.0402(19) 0.0191(17) 0.050(2) -0.0048(16) 0.0141(16) 0.0023(15)
N45 0.0367(18) 0.0303(18) 0.0321(19) 0.0031(16) 0.0122(15) 0.0038(15)
N46 0.0316(17) 0.0256(17) 0.0302(18) 0.0024(15) 0.0023(14) -0.0019(14)
N47 0.0396(18) 0.0205(17) 0.042(2) 0.0052(16) 0.0055(16) -0.0018(15)
N48 0.0280(17) 0.0249(17) 0.044(2) 0.0005(16) 0.0012(15) 0.0016(14)
N49 0.0327(17) 0.0271(17) 0.0335(18) -0.0018(15) 0.0033(14) 0.0023(14)
N50 0.044(2) 0.0272(18) 0.0323(19) -0.0050(16) 0.0063(16) 0.0022(15)
N51 0.0325(18) 0.0240(18) 0.050(2) -0.0007(17) 0.0079(16) -0.0002(14)
N52 0.043(2) 0.0251(18) 0.047(2) -0.0068(17) 0.0001(18) 0.0015(16)
N53 0.044(2) 0.0221(17) 0.041(2) -0.0039(16) 0.0046(16) 0.0008(15)
N54 0.0363(18) 0.0228(17) 0.045(2) 0.0012(16) 0.0066(16) -0.0038(15)
N55 0.0395(19) 0.0293(19) 0.042(2) -0.0017(17) -0.0035(16) -0.0008(16)
N56 0.0324(18) 0.0278(18) 0.043(2) -0.0042(16) 0.0087(15) 0.0007(15)
N57 0.0255(16) 0.0235(17) 0.039(2) -0.0036(16) 0.0057(14) -0.0032(13)
N58 0.0287(16) 0.0227(17) 0.040(2) -0.0034(16) -0.0015(15) -0.0056(14)
N59 0.0245(16) 0.0246(17) 0.0364(19) -0.0040(15) 0.0079(14) -0.0014(13)
N60 0.0233(16) 0.0302(18) 0.0365(19) -0.0013(15) 0.0052(14) 0.0004(14)
O1 0.0287(15) 0.0399(17) 0.0566(18) -0.0046(15) 0.0110(14) 0.0021(13)
O2 0.0217(14) 0.0317(15) 0.0490(17) -0.0008(13) 0.0094(12) -0.0007(11)
O3 0.0309(15) 0.0234(14) 0.067(2) 0.0032(14) 0.0063(14) 0.0007(12)
O4 0.0299(14) 0.0246(15) 0.066(2) 0.0000(14) 0.0054(14) 0.0077(12)
O5 0.0340(15) 0.0314(16) 0.067(2) 0.0025(15) 0.0186(14) 0.0068(13)
O6 0.0355(15) 0.0336(16) 0.0581(19) -0.0076(15) -0.0010(14) 0.0111(13)
O7 0.0264(13) 0.0268(14) 0.0467(16) -0.0023(13) 0.0081(12) 0.0071(12)
O8 0.0337(15) 0.0238(14) 0.0609(19) -0.0045(14) 0.0124(14) -0.0020(12)
O9 0.0247(15) 0.0348(16) 0.0550(18) -0.0082(14) 0.0054(13) 0.0021(12)
O10 0.0250(14) 0.0430(17) 0.0568(18) 0.0007(15) 0.0030(13) 0.0044(13)
O11 0.0330(14) 0.0254(15) 0.0501(17) 0.0011(13) -0.0014(13) -0.0035(12)
O12 0.0334(14) 0.0250(15) 0.0478(17) -0.0058(13) 0.0036(13) -0.0042(12)
O13 0.0303(14) 0.0264(15) 0.0547(18) -0.0103(14) 0.0042(13) -0.0049(12)
O14 0.0270(13) 0.0226(14) 0.0447(16) -0.0017(13) 0.0042(12) 0.0030(11)
O15 0.0359(15) 0.0247(15) 0.0503(17) 0.0036(14) 0.0094(13) 0.0054(12)
O16 0.0294(14) 0.0269(15) 0.0502(17) -0.0074(14) 0.0005(13) 0.0051(12)
O17 0.0316(14) 0.0205(14) 0.0442(16) -0.0020(12) 0.0032(12) 0.0021(12)
O18 0.0388(16) 0.0244(16) 0.0552(18) -0.0003(14) 0.0024(14) -0.0038(12)
O19 0.0354(15) 0.0216(14) 0.0513(17) -0.0019(13) 0.0096(13) -0.0078(12)
O20 0.0352(15) 0.0281(15) 0.0448(16) -0.0077(14) 0.0083(13) -0.0043(12)
O21 0.0342(15) 0.0292(15) 0.063(2) 0.0027(15) 0.0105(14) -0.0022(13)
O22 0.0265(14) 0.0326(15) 0.0410(16) -0.0010(13) 0.0065(12) -0.0030(12)
O23 0.0365(16) 0.0397(17) 0.0506(18) -0.0102(14) 0.0092(14) -0.0058(13)
O24 0.0525(18) 0.0247(15) 0.0572(19) -0.0062(14) 0.0039(15) -0.0084(14)
O25 0.0262(13) 0.0254(14) 0.0574(18) -0.0011(14) 0.0028(13) -0.0036(12)
O26 0.0320(15) 0.0313(15) 0.0630(19) -0.0009(15) 0.0117(14) -0.0024(13)
O27 0.0320(15) 0.0286(16) 0.070(2) -0.0041(15) 0.0094(14) -0.0029(13)
O28 0.0392(17) 0.0339(17) 0.077(2) -0.0080(16) 0.0067(16) -0.0033(14)
O29 0.0291(15) 0.0430(17) 0.064(2) 0.0031(16) 0.0039(14) -0.0013(13)
O30 0.0209(14) 0.0267(14) 0.0517(17) -0.0038(13) 0.0057(12) 0.0014(11)

loop_
_atom_type_symbol
_atom_type_description
_atom_type_scat_dispersion_real
_atom_type_scat_dispersion_imag
_atom_type_scat_source
C C 0.0033 0.0016 'International Tables Vol C Tables 4.2.6.8 and 6.1.1.4'
H H 0.0000 0.0000 'International Tables Vol C Tables 4.2.6.8 and 6.1.1.4'
N N 0.0061 0.0033 'International Tables Vol C Tables 4.2.6.8 and 6.1.1.4'
O O 0.0106 0.0060 'International Tables Vol C Tables 4.2.6.8 and 6.1.1.4'
Cl Cl 0.1484 0.1585 'International Tables Vol C Tables 4.2.6.8 and 6.1.1.4'
K K 0.2009 0.2494 'International Tables Vol C Tables 4.2.6.8 and 6.1.1.4'

loop_
_geom_angle_atom_site_label_1
_geom_angle_atom_site_label_2
_geom_angle_atom_site_label_3
_geom_angle
_geom_angle_site_symmetry_1
_geom_angle_site_symmetry_3
K6 O1W K4 99.59(10) . .
K6 O1W K1 97.06(8) . .
K4 O1W K1 78.70(7) . .
K1 O2W K4 82.63(9) . .
K5 O3W K3 91.19(9) 1_455 2_655
K5 O3W K2 94.29(8) 1_455 .
K3 O3W K2 82.97(8) 2_655 .
K2 O4W K3 88.18(13) 1_655 2_755
K2 O4W K5 88.48(15) 1_655 .
K3 O4W K5 83.67(10) 2_755 .
O22 K1 O24 127.85(8) . .
O22 K1 O21 65.66(8) . .
O24 K1 O21 128.14(9) . .
O22 K1 O25 127.90(8) . .
O24 K1 O25 65.80(8) . .
O21 K1 O25 69.74(8) . .
O22 K1 O2W 136.49(8) . .
O24 K1 O2W 75.34(9) . .
O21 K1 O2W 133.83(9) . .
O25 K1 O2W 94.14(8) . .
O22 K1 O17 72.63(7) . .
O24 K1 O17 139.89(9) . .
O21 K1 O17 90.77(8) . .
O25 K1 O17 133.82(8) . .
O2W K1 O17 69.30(8) . .
O22 K1 O23 68.59(8) . .
O24 K1 O23 68.69(8) . .
O21 K1 O23 129.25(9) . .
O25 K1 O23 129.36(8) . .
O2W K1 O23 94.89(9) . .
O17 K1 O23 95.70(8) . .
O22 K1 O1W 109.86(8) . .
O24 K1 O1W 118.93(8) . .
O21 K1 O1W 57.83(8) . .
O25 K1 O1W 63.86(7) . .
O2W K1 O1W 76.11(9) . .
O17 K1 O1W 70.28(7) . .
O23 K1 O1W 165.22(8) . .
O22 K1 K4 157.24(6) . .
O24 K1 K4 72.64(6) . .
O21 K1 K4 94.39(6) . .
O25 K1 K4 45.59(6) . .
O2W K1 K4 50.91(6) . .
O17 K1 K4 98.02(6) . .
O23 K1 K4 133.90(7) . .
O1W K1 K4 47.63(6) . .
O22 K1 K6 102.99(6) . .
O24 K1 K6 126.58(7) . .
O21 K1 K6 83.88(6) . .
O25 K1 K6 97.56(5) . .
O2W K1 K6 54.72(7) . .
O17 K1 K6 37.32(5) . .
O23 K1 K6 127.55(6) . .
O1W K1 K6 37.71(5) . .
K4 K1 K6 62.16(2) . .
O9 K2 O6 127.87(8) . .
O9 K2 O8 68.47(8) . .
O6 K2 O8 124.92(8) . .
O9 K2 O4W 147.04(16) . 1_455
O6 K2 O4W 67.65(13) . 1_455
O8 K2 O4W 131.01(11) . 1_455
O9 K2 O14 66.69(7) . 2_655
O6 K2 O14 152.22(9) . 2_655
O8 K2 O14 81.21(8) . 2_655
O4W K2 O14 88.43(14) 1_455 2_655
O9 K2 O10 67.98(8) . .
O6 K2 O10 69.16(8) . .
O8 K2 O10 130.10(9) . .
O4W K2 O10 98.88(11) 1_455 .
O14 K2 O10 102.59(8) 2_655 .
O9 K2 O7 128.36(8) . .
O6 K2 O7 65.81(8) . .
O8 K2 O7 66.54(8) . .
O4W K2 O7 83.69(15) 1_455 .
O14 K2 O7 127.57(7) 2_655 .
O10 K2 O7 129.84(8) . .
O9 K2 O3W 111.29(8) . .
O6 K2 O3W 117.14(8) . .
O8 K2 O3W 57.41(8) . .
O4W K2 O3W 74.54(10) 1_455 .
O14 K2 O3W 66.25(7) 2_655 .
O10 K2 O3W 166.79(8) . .
O7 K2 O3W 61.67(7) . .
O9 K2 K3 111.30(6) . 2_655
O6 K2 K3 114.61(7) . 2_655
O8 K2 K3 98.88(6) . 2_655
O4W K2 K3 47.09(11) 1_455 2_655
O14 K2 K3 44.65(5) 2_655 2_655
O10 K2 K3 118.80(6) . 2_655
O7 K2 K3 99.48(5) . 2_655
O3W K2 K3 48.41(6) . 2_655
O9 K2 K5 150.39(6) . 1_455
O6 K2 K5 77.20(6) . 1_455
O8 K2 K5 84.41(6) . 1_455
O4W K2 K5 49.89(12) 1_455 1_455
O14 K2 K5 98.55(5) 2_655 1_455
O10 K2 K5 141.62(7) . 1_455
O7 K2 K5 40.80(5) . 1_455
O3W K2 K5 40.37(6) . 1_455
K3 K2 K5 60.00(2) 2_655 1_455
O13 K3 O11 129.53(8) . .
O13 K3 O12 68.81(8) . .
O11 K3 O12 70.25(8) . .
O13 K3 O14 68.27(8) . .
O11 K3 O14 121.42(8) . .
O12 K3 O14 128.77(8) . .
O13 K3 O30 85.84(8) . 2_745
O11 K3 O30 102.51(8) . 2_745
O12 K3 O30 65.18(7) . 2_745
O14 K3 O30 136.04(8) . 2_745
O13 K3 O4W 130.92(13) . 2_745
O11 K3 O4W 99.53(13) . 2_745
O12 K3 O4W 143.61(11) . 2_745
O14 K3 O4W 86.84(10) . 2_745
O30 K3 O4W 84.32(12) 2_745 2_745
O13 K3 O3W 58.47(8) . 2_645
O11 K3 O3W 169.27(9) . 2_645
O12 K3 O3W 110.89(8) . 2_645
O14 K3 O3W 66.77(7) . 2_645
O30 K3 O3W 69.45(7) 2_745 2_645
O4W K3 O3W 73.09(13) 2_745 2_645
O13 K3 O15 127.71(8) . .
O11 K3 O15 65.18(7) . .
O12 K3 O15 130.08(8) . .
O14 K3 O15 64.40(7) . .
O30 K3 O15 145.25(8) 2_745 .
O4W K3 O15 67.21(13) 2_745 .
O3W K3 O15 117.15(7) 2_645 .
O13 K3 K2 92.75(6) . 2_645
O11 K3 K2 130.76(6) . 2_645
O12 K3 K2 158.99(7) . 2_645
O14 K3 K2 45.32(5) . 2_645
O30 K3 K2 104.84(5) 2_745 2_645
O4W K3 K2 44.74(9) 2_745 2_645
O3W K3 K2 48.61(5) 2_645 2_645
O15 K3 K2 68.99(5) . 2_645
O13 K3 K5 91.84(6) . 2_745
O11 K3 K5 127.41(6) . 2_745
O12 K3 K5 106.25(6) . 2_745
O14 K3 K5 101.77(6) . 2_745
O30 K3 K5 42.16(5) 2_745 2_745
O4W K3 K5 51.40(12) 2_745 2_745
O3W K3 K5 41.87(6) 2_645 2_745
O15 K3 K5 118.07(6) . 2_745
K2 K3 K5 62.88(2) 2_645 2_745
O4 K4 O25 71.22(8) . .
O4 K4 O3 70.04(8) . .
O25 K4 O3 100.43(8) . .
O4 K4 O5 68.84(8) . .
O25 K4 O5 91.20(8) . .
O3 K4 O5 130.59(8) . .
O4 K4 O2 128.64(8) . .
O25 K4 O2 141.29(8) . .
O3 K4 O2 66.04(8) . .
O5 K4 O2 125.74(8) . .
O4 K4 O1 128.24(9) . .
O25 K4 O1 131.91(8) . .
O3 K4 O1 126.93(8) . .
O5 K4 O1 65.80(8) . .
O2 K4 O1 66.83(8) . .
O4 K4 O1W 104.75(9) . .
O25 K4 O1W 68.26(8) . .
O3 K4 O1W 59.12(8) . .
O5 K4 O1W 159.33(8) . .
O2 K4 O1W 74.05(8) . .
O1 K4 O1W 126.27(8) . .
O4 K4 O2W 159.26(8) . .
O25 K4 O2W 91.07(8) . .
O3 K4 O2W 125.49(8) . .
O5 K4 O2W 101.81(9) . .
O2 K4 O2W 72.02(8) . .
O1 K4 O2W 56.78(8) . .
O1W K4 O2W 77.30(8) . .
O4 K4 K1 117.92(6) . .
O25 K4 K1 46.86(5) . .
O3 K4 K1 112.06(6) . .
O5 K4 K1 110.71(6) . .
O2 K4 K1 102.52(6) . .
O1 K4 K1 100.61(6) . .
O1W K4 K1 53.67(6) . .
O2W K4 K1 46.46(6) . .
O4 K4 K6 136.50(7) . .
O25 K4 K6 101.41(6) . .
O3 K4 K6 69.42(6) . .
O5 K4 K6 154.23(7) . .
O2 K4 K6 40.21(5) . .
O1 K4 K6 89.35(6) . .
O1W K4 K6 38.69(6) . .
O2W K4 K6 56.07(6) . .
K1 K4 K6 65.46(2) . .
O3W K5 O27 115.84(9) 1_655 .
O3W K5 O30 74.52(8) 1_655 .
O27 K5 O30 130.93(8) . .
O3W K5 O26 71.01(8) 1_655 .
O27 K5 O26 68.68(8) . .
O30 K5 O26 71.02(8) . .
O3W K5 O7 66.76(8) 1_655 1_655
O27 K5 O7 77.80(8) . 1_655
O30 K5 O7 139.87(8) . 1_655
O26 K5 O7 104.59(8) . 1_655
O3W K5 O28 152.86(9) 1_655 .
O27 K5 O28 69.13(9) . .
O30 K5 O28 124.06(9) . .
O26 K5 O28 130.94(9) . .
O7 K5 O28 89.75(8) 1_655 .
O3W K5 O29 114.35(9) 1_655 .
O27 K5 O29 129.81(9) . .
O30 K5 O29 64.30(8) . .
O26 K5 O29 130.35(8) . .
O7 K5 O29 123.28(8) 1_655 .
O28 K5 O29 66.43(8) . .
O3W K5 O4W 71.86(10) 1_655 .
O27 K5 O4W 148.77(12) . .
O30 K5 O4W 80.01(12) . .
O26 K5 O4W 137.61(12) . .
O7 K5 O4W 78.41(11) 1_655 .
O28 K5 O4W 90.87(11) . .
O29 K5 O4W 53.05(9) . .
O3W K5 K3 46.95(6) 1_655 2_755
O27 K5 K3 160.29(7) . 2_755
O30 K5 K3 43.71(5) . 2_755
O26 K5 K3 93.81(6) . 2_755
O7 K5 K3 99.00(6) 1_655 2_755
O28 K5 K3 130.55(7) . 2_755
O29 K5 K3 68.29(6) . 2_755
O4W K5 K3 44.94(10) . 2_755
O3W K5 K2 45.35(6) 1_655 1_655
O27 K5 K2 120.78(6) . 1_655
O30 K5 K2 100.64(6) . 1_655
O26 K5 K2 114.33(6) . 1_655
O7 K5 K2 43.22(5) 1_655 1_655
O28 K5 K2 108.12(6) . 1_655
O29 K5 K2 94.61(6) . 1_655
O4W K5 K2 41.63(8) . 1_655
K3 K5 K2 57.13(2) 2_755 1_655
O1W K6 O19 144.21(8) . .
O1W K6 O17 78.02(8) . .
O19 K6 O17 131.48(8) . .
O1W K6 O16 69.71(8) . .
O19 K6 O16 131.25(8) . .
O17 K6 O16 73.60(8) . .
O1W K6 O2 77.32(8) . .
O19 K6 O2 69.72(7) . .
O17 K6 O2 121.51(8) . .
O16 K6 O2 139.85(8) . .
O1W K6 O18 118.74(8) . .
O19 K6 O18 70.63(8) . .
O17 K6 O18 65.52(8) . .
O16 K6 O18 133.98(8) . .
O2 K6 O18 82.00(8) . .
O1W K6 O20 106.60(8) . .
O19 K6 O20 69.72(8) . .
O17 K6 O20 133.48(8) . .
O16 K6 O20 65.70(7) . .
O2 K6 O20 104.27(8) . .
O18 K6 O20 134.37(8) . .
O1W K6 K4 41.72(6) . .
O19 K6 K4 109.90(6) . .
O17 K6 K4 89.28(5) . .
O16 K6 K4 111.42(6) . .
O2 K6 K4 40.77(5) . .
O18 K6 K4 88.84(6) . .
O20 K6 K4 125.53(6) . .
O1W K6 K1 45.23(6) . .
O19 K6 K1 145.04(6) . .
O17 K6 K1 38.22(5) . .
O16 K6 K1 82.42(5) . .
O2 K6 K1 90.46(5) . .
O18 K6 K1 78.49(6) . .
O20 K6 K1 144.92(6) . .
K4 K6 K1 52.382(19) . .
O1 C1 N1 125.9(4) . .
O1 C1 N2 125.7(4) . .
N1 C1 N2 108.3(3) . .
N1 C2 N3 113.4(3) . .
N1 C2 C31 113.9(3) . .
N3 C2 C31 115.6(3) . .
N1 C2 C3 102.7(3) . .
N3 C2 C3 103.5(3) . .
C31 C2 C3 105.9(3) . .
N2 C3 N4 113.8(3) . .
N2 C3 C33 113.9(3) . .
N4 C3 C33 115.5(3) . .
N2 C3 C2 103.4(3) . .
N4 C3 C2 102.6(3) . .
C33 C3 C2 105.7(3) . .
O6 C4 N3 126.0(4) . .
O6 C4 N4 125.9(3) . .
N3 C4 N4 108.1(3) . .
N5 C5 N2 113.9(3) . .
N7 C6 N4 114.4(3) . .
O2 C7 N5 125.0(3) . .
O2 C7 N6 125.9(4) . .
N5 C7 N6 109.1(3) . .
N5 C8 N7 113.6(3) . .
N5 C8 C34 115.5(3) . .
N7 C8 C34 112.8(3) . .
N5 C8 C9 103.5(3) . .
N7 C8 C9 103.2(3) . .
C34 C8 C9 106.6(3) . .
N6 C9 N8 114.5(3) . .
N6 C9 C36 115.3(3) . .
N8 C9 C36 112.1(3) . .
N6 C9 C8 104.2(3) . .
N8 C9 C8 103.9(3) . .
C36 C9 C8 105.3(3) . .
O7 C10 N8 125.4(4) . .
O7 C10 N7 125.6(4) . .
N8 C10 N7 108.9(3) . .
N6 C11 N9 114.2(3) . .
N8 C12 N11 114.1(3) . .
O3 C13 N9 126.6(3) . .
O3 C13 N10 125.0(3) . .
N9 C13 N10 108.5(3) . .
N9 C14 N11 113.9(3) . .
N9 C14 C37 114.0(3) . .
N11 C14 C37 115.6(3) . .
N9 C14 C15 102.9(3) . .
N11 C14 C15 103.0(3) . .
C37 C14 C15 105.5(3) . .
N12 C15 N10 113.1(3) . .
N12 C15 C39 116.3(3) . .
N10 C15 C39 113.9(3) . .
N12 C15 C14 102.6(3) . .
N10 C15 C14 102.5(3) . .
C39 C15 C14 106.4(3) . .
O8 C16 N12 125.8(4) . .
O8 C16 N11 125.8(4) . .
N12 C16 N11 108.5(3) . .
N10 C17 N13 114.8(3) . .
N12 C18 N15 114.5(3) . .
O4 C19 N13 125.6(4) . .
O4 C19 N14 125.6(4) . .
N13 C19 N14 108.7(3) . .
N15 C20 N13 114.0(3) . .
N15 C20 C40 115.8(3) . .
N13 C20 C40 114.1(3) . .
N15 C20 C21 102.9(3) . .
N13 C20 C21 102.2(3) . .
C40 C20 C21 105.6(3) . .
N16 C21 N14 113.8(3) . .
N16 C21 C42 116.4(3) . .
N14 C21 C42 113.5(3) . .
N16 C21 C20 102.8(3) . .
N14 C21 C20 103.2(3) . .
C42 C21 C20 105.2(3) . .
O9 C22 N15 125.9(3) . .
O9 C22 N16 124.8(4) . .
N15 C22 N16 109.2(3) . .
N17 C23 N14 114.3(3) . .
N19 C24 N16 113.4(3) . .
O5 C25 N17 125.4(4) . .
O5 C25 N18 126.0(4) . .
N17 C25 N18 108.6(3) . .
N17 C26 N19 113.1(3) . .
N17 C26 C43 116.9(3) . .
N19 C26 C43 113.2(3) . .
N17 C26 C27 103.7(3) . .
N19 C26 C27 102.6(3) . .
C43 C26 C27 105.3(3) . .
N18 C27 N20 113.8(3) . .
N18 C27 C45 115.7(3) . .
N20 C27 C45 114.1(3) . .
N18 C27 C26 102.5(3) . .
N20 C27 C26 103.3(3) . .
C45 C27 C26 105.5(3) . .
O10 C28 N19 125.2(4) . .
O10 C28 N20 125.6(4) . .
N19 C28 N20 109.2(3) . .
N1 C29 N18 113.3(3) . .
N20 C30 N3 114.1(3) . .
C32 C31 C2 103.4(4) . .
C31 C32 C33 105.6(4) . .
C32 C33 C3 104.0(4) . .
C35 C34 C8 103.2(3) . .
C36 C35 C34 104.2(3) . .
C35 C36 C9 103.7(3) . .
C14 C37 C38 103.4(3) . .
C37 C38 C39 103.5(3) . .
C15 C39 C38 102.7(3) . .
C41 C40 C20 104.7(3) . .
C40 C41 C42 104.3(3) . .
C41 C42 C21 104.2(3) . .
C44 C43 C26 104.4(4) . .
C45 C44 C43 104.1(4) . .
C44 C45 C27 103.9(4) . .
O11 C46 N21 126.0(3) . .
O11 C46 N22 125.5(3) . .
N21 C46 N22 108.5(3) . .
N23 C47 N21 113.5(3) . .
N23 C47 C76 113.4(3) . .
N21 C47 C76 116.3(3) . .
N23 C47 C48 103.1(3) . .
N21 C47 C48 102.6(3) . .
C76 C47 C48 106.0(3) . .
N22 C48 N24 114.3(3) . .
N22 C48 C78 116.7(3) . .
N24 C48 C78 111.4(3) . .
N22 C48 C47 103.9(3) . .
N24 C48 C47 103.2(3) . .
C78 C48 C47 105.6(3) . .
O16 C49 N24 125.5(3) . .
O16 C49 N23 126.5(3) . .
N24 C49 N23 108.0(3) . .
N25 C50 N22 114.3(3) . .
N27 C51 N24 114.4(3) . .
O12 C52 N26 125.5(4) . .
O12 C52 N25 125.4(4) . .
N26 C52 N25 109.0(3) . .
N25 C53 N27 114.3(3) . .
N25 C53 C79 113.5(3) . .
N27 C53 C79 115.7(3) . .
N25 C53 C54 103.2(3) . .
N27 C53 C54 102.9(3) . .
C79 C53 C54 105.1(3) . .
N28 C54 N26 114.4(3) . .
N28 C54 C81 114.7(3) . .
N26 C54 C81 113.4(3) . .
N28 C54 C53 103.4(3) . .
N26 C54 C53 102.8(3) . .
C81 C54 C53 106.3(3) . .
O17 C55 N27 126.1(3) . .
O17 C55 N28 124.5(4) . .
N27 C55 N28 109.4(3) . .
N29 C56 N26 114.4(3) . .
N28 C57 N31 113.8(3) . .
O13 C58 N30 126.2(3) . .
O13 C58 N29 125.7(4) . .
N30 C58 N29 108.1(3) . .
N29 C59 N31 113.2(3) . .
N29 C59 C82 115.2(3) . .
N31 C59 C82 114.5(3) . .
N29 C59 C60 103.6(3) . .
N31 C59 C60 102.5(3) . .
C82 C59 C60 106.1(3) . .
N32 C60 N30 113.9(3) . .
N32 C60 C84 115.8(3) . .
N30 C60 C84 113.8(3) . .
N32 C60 C59 103.1(3) . .
N30 C60 C59 102.5(3) . .
C84 C60 C59 105.8(3) . .
O18 C61 N32 124.9(4) . .
O18 C61 N31 126.4(4) . .
N32 C61 N31 108.8(3) . .
N33 C62 N30 114.3(3) . .
N35 C63 N32 115.0(3) . .
O14 C64 N34 125.7(4) . .
O14 C64 N33 125.2(3) . .
N34 C64 N33 109.1(3) . .
N35 C65 N33 113.8(3) . .
N35 C65 C85 113.7(3) . .
N33 C65 C85 115.8(3) . .
N35 C65 C66 103.4(3) . .
N33 C65 C66 102.7(3) . .
C85 C65 C66 105.6(3) . .
N34 C66 N36 113.3(3) . .
N34 C66 C87 116.8(3) . .
N36 C66 C87 112.0(3) . .
N34 C66 C65 103.7(3) . .
N36 C66 C65 103.1(3) . .
C87 C66 C65 106.2(3) . .
O19 C67 N36 125.6(4) . .
O19 C67 N35 125.9(3) . .
N36 C67 N35 108.5(3) . .
N34 C68 N37 114.5(3) . .
N39 C69 N36 115.1(3) . .
O15 C70 N37 126.7(4) . .
O15 C70 N38 125.5(4) . .
N37 C70 N38 107.8(3) . .
N39 C71 N37 114.0(3) . .
N39 C71 C88 116.3(3) . .
N37 C71 C88 112.8(3) . .
N39 C71 C72 103.5(3) . .
N37 C71 C72 102.8(3) . .
C88 C71 C72 105.5(3) . .
N40 C72 N38 114.0(3) . .
N40 C72 C90 115.0(3) . .
N38 C72 C90 113.7(3) . .
N40 C72 C71 102.9(3) . .
N38 C72 C71 103.3(3) . .
C90 C72 C71 106.2(3) . .
O20 C73 N39 125.4(4) . .
O20 C73 N40 125.9(4) . .
N39 C73 N40 108.7(3) . .
N21 C74 N38 112.8(3) . .
N23 C75 N40 114.0(3) . .
C77 C76 C47 103.1(3) . .
C76 C77 C78 103.8(3) . .
C77 C78 C48 102.8(3) . .
C80 C79 C53 104.0(3) . .
C79 C80 C81 103.9(3) . .
C80 C81 C54 103.8(3) . .
C83 C82 C59 104.9(4) . .
C82 C83 C84 106.5(4) . .
C83 C84 C60 103.8(4) . .
C86 C85 C65 103.1(3) . .
C87 C86 C85 103.7(3) . .
C86 C87 C66 102.9(3) . .
C71 C88 C89 103.4(3) . .
C88 C89 C90 103.1(3) . .
C72 C90 C89 102.8(3) . .
O21 C91 N41 126.7(4) . .
O21 C91 N42 125.3(4) . .
N41 C91 N42 108.0(4) . .
N41 C92 N43 114.7(3) . .
N41 C92 C121 115.1(3) . .
N43 C92 C121 113.9(3) . .
N41 C92 C93 102.8(3) . .
N43 C92 C93 102.2(3) . .
C121 C92 C93 106.1(3) . .
N42 C93 N44 113.6(3) . .
N42 C93 C123 114.7(3) . .
N44 C93 C123 113.9(4) . .
N42 C93 C92 103.0(3) . .
N44 C93 C92 104.0(3) . .
C123 C93 C92 106.0(3) . .
O26 C94 N44 126.7(4) . .
O26 C94 N43 124.6(4) . .
N44 C94 N43 108.7(3) . .
N45 C95 N42 114.1(3) . .
N47 C96 N44 114.7(3) . .
O22 C97 N45 126.4(3) . .
O22 C97 N46 125.3(4) . .
N45 C97 N46 108.3(3) . .
N45 C98 N47 114.0(3) . .
N45 C98 C124 114.5(3) . .
N47 C98 C124 114.7(3) . .
N45 C98 C99 103.1(3) . .
N47 C98 C99 103.2(3) . .
C124 C98 C99 105.5(3) . .
N46 C99 N48 113.8(3) . .
N46 C99 C126 115.3(3) . .
N48 C99 C126 114.3(3) . .
N46 C99 C98 103.1(3) . .
N48 C99 C98 102.7(3) . .
C126 C99 C98 105.7(3) . .
O27 C100 N47 126.1(4) . .
O27 C100 N48 125.0(4) . .
N47 C100 N48 108.9(3) . .
N49 C101 N46 114.9(3) . .
N51 C102 N48 114.3(3) . .
O23 C103 N50 126.5(4) . .
O23 C103 N49 124.5(4) . .
N50 C103 N49 109.0(3) . .
N49 C104 N51 114.6(3) . .
N49 C104 C127 112.3(3) . .
N51 C104 C127 116.2(3) . .
N49 C104 C105 103.0(3) . .
N51 C104 C105 103.3(3) . .
C127 C104 C105 105.4(3) . .
N52 C105 N50 115.1(3) . .
N52 C105 C129 115.5(3) . .
N50 C105 C129 112.7(4) . .
N52 C105 C104 103.0(3) . .
N50 C105 C104 103.0(3) . .
C129 C105 C104 105.6(3) . .
O28 C106 N52 127.1(4) . .
O28 C106 N51 124.0(4) . .
N52 C106 N51 108.9(4) . .
N50 C107 N53 113.1(3) . .
N55 C108 N52 111.7(3) . .
O24 C109 N54 125.7(4) . .
O24 C109 N53 125.5(4) . .
N54 C109 N53 108.8(3) . .
N55 C110 N53 113.9(3) . .
N55 C110 C130 114.5(3) . .
N53 C110 C130 115.2(3) . .
N55 C110 C111 102.9(3) . .
N53 C110 C111 102.2(3) . .
C130 C110 C111 106.1(3) . .
N54 C111 N56 113.6(3) . .
N54 C111 C132 116.5(3) . .
N56 C111 C132 113.2(3) . .
N54 C111 C110 103.2(3) . .
N56 C111 C110 102.8(3) . .
C132 C111 C110 105.5(3) . .
O29 C112 N55 125.3(4) . .
O29 C112 N56 125.9(4) . .
N55 C112 N56 108.8(4) . .
N57 C113 N54 114.1(3) . .
N59 C114 N56 113.7(3) . .
O25 C115 N57 125.8(4) . .
O25 C115 N58 125.2(3) . .
N57 C115 N58 109.0(3) . .
N59 C116 N57 113.3(3) . .
N59 C116 C133 116.2(3) . .
N57 C116 C133 112.6(3) . .
N59 C116 C117 103.4(3) . .
N57 C116 C117 103.2(3) . .
C133 C116 C117 106.5(3) . .
N60 C117 N58 114.0(3) . .
N60 C117 C135 115.7(3) . .
N58 C117 C135 112.5(3) . .
N60 C117 C116 103.7(3) . .
N58 C117 C116 103.3(3) . .
C135 C117 C116 106.1(3) . .
O30 C118 N59 125.5(3) . .
O30 C118 N60 125.5(4) . .
N59 C118 N60 109.0(3) . .
N58 C119 N41 114.2(3) . .
N60 C120 N43 114.0(3) . .
C92 C121 C122 103.4(4) . .
C123 C122 C121 105.4(4) . .
C122 C123 C93 104.0(4) . .
C125 C124 C98 104.3(3) . .
C124 C125 C126 106.8(4) . .
C125 C126 C99 103.9(3) . .
C128 C127 C104 103.2(4) . .
C127 C128 C129 103.9(4) . .
C128 C129 C105 102.2(3) . .
C110 C130 C131 102.9(3) . .
C132 C131 C130 103.2(3) . .
C111 C132 C131 104.2(3) . .
C116 C133 C134 102.0(3) . .
C135 C134 C133 104.1(3) . .
C134 C135 C117 101.7(3) . .
C1 N1 C29 121.4(3) . .
C1 N1 C2 113.1(3) . .
C29 N1 C2 125.5(3) . .
C1 N2 C5 122.5(3) . .
C1 N2 C3 112.4(3) . .
C5 N2 C3 125.1(3) . .
C4 N3 C30 121.6(3) . .
C4 N3 C2 112.8(3) . .
C30 N3 C2 124.6(3) . .
C4 N4 C6 122.0(3) . .
C4 N4 C3 112.6(3) . .
C6 N4 C3 124.7(3) . .
C7 N5 C5 121.9(3) . .
C7 N5 C8 111.2(3) . .
C5 N5 C8 125.6(3) . .
C7 N6 C11 122.2(3) . .
C7 N6 C9 111.6(3) . .
C11 N6 C9 125.9(3) . .
C10 N7 C6 122.6(3) . .
C10 N7 C8 112.1(3) . .
C6 N7 C8 125.2(3) . .
C10 N8 C12 123.2(3) . .
C10 N8 C9 111.8(3) . .
C12 N8 C9 124.9(3) . .
C13 N9 C14 113.4(3) . .
C13 N9 C11 121.6(3) . .
C14 N9 C11 125.0(3) . .
C13 N10 C17 122.0(3) . .
C13 N10 C15 112.7(3) . .
C17 N10 C15 125.2(3) . .
C16 N11 C12 121.9(3) . .
C16 N11 C14 112.4(3) . .
C12 N11 C14 125.3(3) . .
C16 N12 C18 121.6(3) . .
C16 N12 C15 113.3(3) . .
C18 N12 C15 124.5(3) . .
C19 N13 C17 122.7(3) . .
C19 N13 C20 113.0(3) . .
C17 N13 C20 123.8(3) . .
C19 N14 C23 121.8(3) . .
C19 N14 C21 112.9(3) . .
C23 N14 C21 125.2(3) . .
C22 N15 C20 112.6(3) . .
C22 N15 C18 122.7(3) . .
C20 N15 C18 124.7(3) . .
C22 N16 C21 112.4(3) . .
C22 N16 C24 121.9(3) . .
C21 N16 C24 124.7(3) . .
C25 N17 C23 122.4(3) . .
C25 N17 C26 111.8(3) . .
C23 N17 C26 124.7(3) . .
C25 N18 C27 113.0(3) . .
C25 N18 C29 121.3(3) . .
C27 N18 C29 124.9(3) . .
C28 N19 C24 123.1(3) . .
C28 N19 C26 112.5(3) . .
C24 N19 C26 124.4(3) . .
C28 N20 C30 122.9(3) . .
C28 N20 C27 112.4(3) . .
C30 N20 C27 124.8(3) . .
C46 N21 C74 122.0(3) . .
C46 N21 C47 112.5(3) . .
C74 N21 C47 124.9(3) . .
C46 N22 C48 112.1(3) . .
C46 N22 C50 121.3(3) . .
C48 N22 C50 124.6(3) . .
C49 N23 C75 122.3(3) . .
C49 N23 C47 113.1(3) . .
C75 N23 C47 124.7(3) . .
C49 N24 C51 122.1(3) . .
C49 N24 C48 112.6(3) . .
C51 N24 C48 125.3(3) . .
C52 N25 C50 122.1(3) . .
C52 N25 C53 112.4(3) . .
C50 N25 C53 125.2(3) . .
C52 N26 C56 122.5(3) . .
C52 N26 C54 112.4(3) . .
C56 N26 C54 125.1(3) . .
C55 N27 C51 120.7(3) . .
C55 N27 C53 111.7(3) . .
C51 N27 C53 124.4(3) . .
C55 N28 C57 123.0(3) . .
C55 N28 C54 111.6(3) . .
C57 N28 C54 125.2(3) . .
C58 N29 C56 120.4(3) . .
C58 N29 C59 112.4(3) . .
C56 N29 C59 126.1(3) . .
C58 N30 C62 122.5(3) . .
C58 N30 C60 112.9(3) . .
C62 N30 C60 124.5(3) . .
C61 N31 C57 122.5(3) . .
C61 N31 C59 112.7(3) . .
C57 N31 C59 124.7(3) . .
C61 N32 C63 121.9(3) . .
C61 N32 C60 112.6(3) . .
C63 N32 C60 124.2(3) . .
C64 N33 C62 122.1(3) . .
C64 N33 C65 112.4(3) . .
C62 N33 C65 125.0(3) . .
C64 N34 C68 121.3(3) . .
C64 N34 C66 111.9(3) . .
C68 N34 C66 125.2(3) . .
C67 N35 C65 112.9(3) . .
C67 N35 C63 121.7(3) . .
C65 N35 C63 125.4(3) . .
C67 N36 C69 123.3(3) . .
C67 N36 C66 112.1(3) . .
C69 N36 C66 124.3(3) . .
C70 N37 C68 122.0(3) . .
C70 N37 C71 113.5(3) . .
C68 N37 C71 124.2(3) . .
C70 N38 C74 122.4(3) . .
C70 N38 C72 112.5(3) . .
C74 N38 C72 125.0(3) . .
C73 N39 C69 121.3(3) . .
C73 N39 C71 112.1(3) . .
C69 N39 C71 124.2(3) . .
C73 N40 C75 123.0(3) . .
C73 N40 C72 112.2(3) . .
C75 N40 C72 124.7(3) . .
C91 N41 C119 121.2(3) . .
C91 N41 C92 113.2(3) . .
C119 N41 C92 124.4(3) . .
C91 N42 C93 112.7(3) . .
C91 N42 C95 121.5(3) . .
C93 N42 C95 125.6(3) . .
C94 N43 C120 122.3(3) . .
C94 N43 C92 112.6(3) . .
C120 N43 C92 125.2(3) . .
C94 N44 C93 112.4(3) . .
C94 N44 C96 121.6(3) . .
C93 N44 C96 125.8(3) . .
C97 N45 C95 121.6(3) . .
C97 N45 C98 113.1(3) . .
C95 N45 C98 125.3(3) . .
C97 N46 C101 120.8(3) . .
C97 N46 C99 112.3(3) . .
C101 N46 C99 126.2(3) . .
C100 N47 C96 121.7(3) . .
C100 N47 C98 112.8(3) . .
C96 N47 C98 125.3(3) . .
C100 N48 C102 122.5(3) . .
C100 N48 C99 112.3(3) . .
C102 N48 C99 125.1(3) . .
C103 N49 C101 122.6(3) . .
C103 N49 C104 112.4(3) . .
C101 N49 C104 125.0(3) . .
C103 N50 C107 122.1(3) . .
C103 N50 C105 112.6(3) . .
C107 N50 C105 125.3(3) . .
C106 N51 C102 122.3(4) . .
C106 N51 C104 111.3(4) . .
C102 N51 C104 125.2(3) . .
C106 N52 C105 113.0(3) . .
C106 N52 C108 120.1(4) . .
C105 N52 C108 125.5(4) . .
C109 N53 C107 121.3(3) . .
C109 N53 C110 112.7(3) . .
C107 N53 C110 125.2(3) . .
C109 N54 C113 122.1(3) . .
C109 N54 C111 112.7(3) . .
C113 N54 C111 124.1(3) . .
C112 N55 C110 113.1(3) . .
C112 N55 C108 122.1(4) . .
C110 N55 C108 124.7(3) . .
C112 N56 C114 122.8(3) . .
C112 N56 C111 112.4(3) . .
C114 N56 C111 124.7(3) . .
C115 N57 C113 122.6(3) . .
C115 N57 C116 112.2(3) . .
C113 N57 C116 125.1(3) . .
C115 N58 C119 122.3(3) . .
C115 N58 C117 112.3(3) . .
C119 N58 C117 125.5(3) . .
C118 N59 C114 122.5(3) . .
C118 N59 C116 111.9(3) . .
C114 N59 C116 124.8(3) . .
C118 N60 C120 122.4(3) . .
C118 N60 C117 111.6(3) . .
C120 N60 C117 124.9(3) . .
C1 O1 K4 135.4(2) . .
C7 O2 K6 122.3(2) . .
C7 O2 K4 136.5(2) . .
K6 O2 K4 99.02(8) . .
C13 O3 K4 137.8(3) . .
C19 O4 K4 136.6(2) . .
C25 O5 K4 134.6(2) . .
C4 O6 K2 137.3(3) . .
C10 O7 K5 128.4(2) . 1_455
C10 O7 K2 135.4(2) . .
K5 O7 K2 95.98(8) 1_455 .
C16 O8 K2 137.6(2) . .
C22 O9 K2 137.1(2) . .
C28 O10 K2 132.3(2) . .
C46 O11 K3 136.7(3) . .
C52 O12 K3 133.6(2) . .
C58 O13 K3 138.1(2) . .
C64 O14 K3 140.9(2) . .
C64 O14 K2 128.2(2) . 2_645
K3 O14 K2 90.04(8) . 2_645
C70 O15 K3 133.7(2) . .
C49 O16 K6 132.3(2) . .
C55 O17 K6 130.9(2) . .
C55 O17 K1 124.3(2) . .
K6 O17 K1 104.46(8) . .
C61 O18 K6 131.6(2) . .
C67 O19 K6 132.4(2) . .
C73 O20 K6 131.2(2) . .
C91 O21 K1 134.5(2) . .
C97 O22 K1 139.1(2) . .
C103 O23 K1 131.2(2) . .
C109 O24 K1 136.6(3) . .
C115 O25 K4 134.7(2) . .
C115 O25 K1 136.2(2) . .
K4 O25 K1 87.55(8) . .
C94 O26 K5 133.6(3) . .
C100 O27 K5 136.8(2) . .
C106 O28 K5 134.3(3) . .
C112 O29 K5 133.6(3) . .
C118 O30 K5 137.0(2) . .
C118 O30 K3 128.0(2) . 2_755
K5 O30 K3 94.13(7) . 2_755

loop_
_geom_bond_atom_site_label_1
_geom_bond_atom_site_label_2
_geom_bond_distance
_geom_bond_site_symmetry_2
O1W K6 2.731(3) .
O1W K4 2.907(3) .
O1W K1 3.170(3) .
O2W K1 2.820(3) .
O2W K4 3.020(3) .
O3W K5 2.748(3) 1_455
O3W K3 3.009(3) 2_655
O3W K2 3.018(3) .
O4W K2 2.812(5) 1_655
O4W K3 2.926(6) 2_755
O4W K5 3.237(6) .
K1 O22 2.765(3) .
K1 O24 2.797(3) .
K1 O21 2.816(3) .
K1 O25 2.818(3) .
K1 O17 2.831(2) .
K1 O23 2.845(3) .
K1 K4 3.8582(12) .
K1 K6 4.4309(12) .
K2 O9 2.748(3) .
K2 O6 2.795(3) .
K2 O8 2.806(3) .
K2 O4W 2.812(5) 1_455
K2 O14 2.839(3) 2_655
K2 O10 2.842(3) .
K2 O7 2.913(3) .
K2 K3 3.9928(13) 2_655
K2 K5 4.2313(12) 1_455
K3 O13 2.755(3) .
K3 O11 2.773(3) .
K3 O12 2.778(3) .
K3 O14 2.806(3) .
K3 O30 2.852(3) 2_745
K3 O4W 2.926(6) 2_745
K3 O3W 3.009(3) 2_645
K3 O15 3.012(3) .
K3 K2 3.9928(13) 2_645
K3 K5 4.1170(13) 2_745
K4 O4 2.729(3) .
K4 O25 2.758(3) .
K4 O3 2.797(3) .
K4 O5 2.826(3) .
K4 O2 2.848(3) .
K4 O1 2.903(3) .
K4 K6 4.3069(12) .
K5 O3W 2.748(3) 1_655
K5 O27 2.755(3) .
K5 O30 2.771(2) .
K5 O26 2.771(3) .
K5 O7 2.780(3) 1_655
K5 O28 2.809(3) .
K5 O29 2.987(3) .
K5 K3 4.1170(13) 2_755
K5 K2 4.2313(12) 1_655
K6 O19 2.751(3) .
K6 O17 2.774(2) .
K6 O16 2.776(3) .
K6 O2 2.816(3) .
K6 O18 2.816(3) .
K6 O20 2.819(3) .
C1 O1 1.227(5) .
C1 N1 1.371(5) .
C1 N2 1.369(5) .
C2 N1 1.444(5) .
C2 N3 1.446(5) .
C2 C31 1.538(6) .
C2 C3 1.568(5) .
C3 N2 1.450(5) .
C3 N4 1.463(4) .
C3 C33 1.522(6) .
C4 O6 1.213(4) .
C4 N3 1.375(5) .
C4 N4 1.376(5) .
C5 N5 1.441(5) .
C5 N2 1.440(5) .
C6 N7 1.439(5) .
C6 N4 1.447(4) .
C7 O2 1.226(4) .
C7 N5 1.374(5) .
C7 N6 1.375(5) .
C8 N5 1.457(4) .
C8 N7 1.468(5) .
C8 C34 1.530(5) .
C8 C9 1.544(5) .
C9 N6 1.442(5) .
C9 N8 1.467(4) .
C9 C36 1.551(5) .
C10 O7 1.223(4) .
C10 N8 1.369(5) .
C10 N7 1.373(5) .
C11 N6 1.437(5) .
C11 N9 1.463(4) .
C12 N8 1.437(5) .
C12 N11 1.452(5) .
C13 O3 1.220(4) .
C13 N9 1.365(5) .
C13 N10 1.371(5) .
C14 N9 1.446(4) .
C14 N11 1.459(5) .
C14 C37 1.515(5) .
C14 C15 1.580(5) .
C15 N12 1.454(5) .
C15 N10 1.463(4) .
C15 C39 1.511(6) .
C16 O8 1.221(4) .
C16 N12 1.364(5) .
C16 N11 1.378(5) .
C17 N10 1.444(4) .
C17 N13 1.458(5) .
C18 N12 1.438(4) .
C18 N15 1.453(5) .
C19 O4 1.222(4) .
C19 N13 1.365(5) .
C19 N14 1.372(5) .
C20 N15 1.449(5) .
C20 N13 1.469(5) .
C20 C40 1.531(5) .
C20 C21 1.583(5) .
C21 N16 1.445(5) .
C21 N14 1.454(4) .
C21 C42 1.525(5) .
C22 O9 1.228(4) .
C22 N15 1.358(5) .
C22 N16 1.373(4) .
C23 N17 1.445(5) .
C23 N14 1.453(5) .
C24 N19 1.434(5) .
C24 N16 1.458(5) .
C25 O5 1.215(5) .
C25 N17 1.372(5) .
C25 N18 1.380(5) .
C26 N17 1.454(5) .
C26 N19 1.473(5) .
C26 C43 1.525(5) .
C26 C27 1.579(6) .
C27 N18 1.442(5) .
C27 N20 1.455(5) .
C27 C45 1.536(5) .
C28 O10 1.234(4) .
C28 N19 1.361(5) .
C28 N20 1.380(5) .
C29 N1 1.448(5) .
C29 N18 1.461(5) .
C30 N20 1.440(5) .
C30 N3 1.449(5) .
C31 C32 1.498(6) .
C32 C33 1.517(6) .
C34 C35 1.518(5) .
C35 C36 1.515(6) .
C37 C38 1.526(6) .
C38 C39 1.545(6) .
C40 C41 1.509(6) .
C41 C42 1.526(6) .
C43 C44 1.521(7) .
C44 C45 1.511(6) .
C46 O11 1.231(4) .
C46 N21 1.368(4) .
C46 N22 1.374(4) .
C47 N23 1.456(4) .
C47 N21 1.455(4) .
C47 C76 1.521(5) .
C47 C48 1.561(5) .
C48 N22 1.441(5) .
C48 N24 1.463(4) .
C48 C78 1.533(5) .
C49 O16 1.219(4) .
C49 N24 1.375(4) .
C49 N23 1.377(5) .
C50 N25 1.440(5) .
C50 N22 1.453(4) .
C51 N27 1.437(4) .
C51 N24 1.446(4) .
C52 O12 1.227(4) .
C52 N26 1.365(5) .
C52 N25 1.368(5) .
C53 N25 1.456(4) .
C53 N27 1.464(4) .
C53 C79 1.523(5) .
C53 C54 1.565(5) .
C54 N28 1.458(5) .
C54 N26 1.465(4) .
C54 C81 1.532(5) .
C55 O17 1.229(4) .
C55 N27 1.363(5) .
C55 N28 1.373(5) .
C56 N29 1.436(5) .
C56 N26 1.450(5) .
C57 N28 1.439(5) .
C57 N31 1.459(5) .
C58 O13 1.221(4) .
C58 N30 1.370(5) .
C58 N29 1.378(5) .
C59 N29 1.444(5) .
C59 N31 1.460(5) .
C59 C82 1.517(6) .
C59 C60 1.567(5) .
C60 N32 1.454(5) .
C60 N30 1.457(5) .
C60 C84 1.507(6) .
C61 O18 1.227(4) .
C61 N32 1.361(5) .
C61 N31 1.366(5) .
C62 N33 1.452(4) .
C62 N30 1.455(4) .
C63 N35 1.447(5) .
C63 N32 1.448(5) .
C64 O14 1.223(4) .
C64 N34 1.361(4) .
C64 N33 1.374(5) .
C65 N35 1.441(4) .
C65 N33 1.461(4) .
C65 C85 1.536(5) .
C65 C66 1.561(5) .
C66 N34 1.464(5) .
C66 N36 1.466(4) .
C66 C87 1.534(5) .
C67 O19 1.218(4) .
C67 N36 1.369(5) .
C67 N35 1.375(5) .
C68 N34 1.444(5) .
C68 N37 1.446(5) .
C69 N39 1.438(5) .
C69 N36 1.444(5) .
C70 O15 1.215(4) .
C70 N37 1.367(5) .
C70 N38 1.378(5) .
C71 N39 1.449(4) .
C71 N37 1.456(4) .
C71 C88 1.513(5) .
C71 C72 1.558(5) .
C72 N40 1.458(4) .
C72 N38 1.462(4) .
C72 C90 1.528(5) .
C73 O20 1.231(4) .
C73 N39 1.368(5) .
C73 N40 1.371(5) .
C74 N21 1.450(4) .
C74 N38 1.458(5) .
C75 N23 1.440(4) .
C75 N40 1.452(5) .
C76 C77 1.517(5) .
C77 C78 1.526(5) .
C79 C80 1.516(5) .
C80 C81 1.524(6) .
C82 C83 1.475(6) .
C83 C84 1.521(6) .
C85 C86 1.531(5) .
C86 C87 1.523(6) .
C88 C89 1.522(6) .
C89 C90 1.530(5) .
C91 O21 1.215(5) .
C91 N41 1.365(5) .
C91 N42 1.376(5) .
C92 N41 1.443(5) .
C92 N43 1.462(5) .
C92 C121 1.528(5) .
C92 C93 1.571(5) .
C93 N42 1.444(5) .
C93 N44 1.448(5) .
C93 C123 1.535(6) .
C94 O26 1.220(4) .
C94 N44 1.364(5) .
C94 N43 1.381(5) .
C95 N45 1.446(5) .
C95 N42 1.455(5) .
C96 N47 1.448(5) .
C96 N44 1.449(5) .
C97 O22 1.216(4) .
C97 N45 1.368(5) .
C97 N46 1.388(5) .
C98 N45 1.448(5) .
C98 N47 1.448(5) .
C98 C124 1.539(5) .
C98 C99 1.575(5) .
C99 N46 1.451(5) .
C99 N48 1.459(5) .
C99 C126 1.524(5) .
C100 O27 1.222(4) .
C100 N47 1.362(5) .
C100 N48 1.376(5) .
C101 N49 1.432(5) .
C101 N46 1.448(5) .
C102 N51 1.443(5) .
C102 N48 1.450(5) .
C103 O23 1.235(5) .
C103 N50 1.357(5) .
C103 N49 1.377(5) .
C104 N49 1.445(5) .
C104 N51 1.448(5) .
C104 C127 1.539(5) .
C104 C105 1.573(6) .
C105 N52 1.441(5) .
C105 N50 1.453(5) .
C105 C129 1.550(5) .
C106 O28 1.227(5) .
C106 N52 1.352(6) .
C106 N51 1.389(5) .
C107 N50 1.442(5) .
C107 N53 1.461(5) .
C108 N55 1.464(5) .
C108 N52 1.464(5) .
C109 O24 1.226(4) .
C109 N54 1.363(5) .
C109 N53 1.364(5) .
C110 N55 1.451(5) .
C110 N53 1.468(5) .
C110 C130 1.531(6) .
C110 C111 1.574(5) .
C111 N54 1.454(5) .
C111 N56 1.456(5) .
C111 C132 1.515(5) .
C112 O29 1.209(5) .
C112 N55 1.355(5) .
C112 N56 1.375(5) .
C113 N57 1.432(5) .
C113 N54 1.446(5) .
C114 N59 1.444(5) .
C114 N56 1.446(5) .
C115 O25 1.224(4) .
C115 N57 1.366(5) .
C115 N58 1.370(5) .
C116 N59 1.462(4) .
C116 N57 1.465(5) .
C116 C133 1.522(5) .
C116 C117 1.555(5) .
C117 N60 1.457(5) .
C117 N58 1.459(4) .
C117 C135 1.536(5) .
C118 O30 1.216(4) .
C118 N59 1.370(5) .
C118 N60 1.381(5) .
C119 N58 1.446(5) .
C119 N41 1.445(5) .
C120 N60 1.434(5) .
C120 N43 1.450(5) .
C121 C122 1.530(7) .
C122 C123 1.509(6) .
C124 C125 1.487(6) .
C125 C126 1.504(7) .
C127 C128 1.519(7) .
C128 C129 1.527(6) .
C130 C131 1.541(6) .
C131 C132 1.526(6) .
C133 C134 1.531(6) .
C134 C135 1.530(6) .
O7 K5 2.780(3) 1_455
O14 K2 2.839(3) 2_645
O30 K3 2.852(3) 2_755

loop_
_platon_squeeze_void_nr
_platon_squeeze_void_average_x
_platon_squeeze_void_average_y
_platon_squeeze_void_average_z
_platon_squeeze_void_volume
_platon_squeeze_void_count_electrons
_platon_squeeze_void_content
1 -0.006 0.000 0.000 2850 1081 ' '
2 0.395 0.213 0.181 32 9 ' '
3 0.902 0.145 0.195 31 8 ' '
4 0.739 0.434 0.207 29 9 ' '
5 0.261 0.934 0.293 29 9 ' '
6 0.098 0.645 0.305 31 9 ' '
7 0.604 0.713 0.318 32 8 ' '
8 0.223 0.500 0.500 2850 1082 ' '
9 0.395 0.286 0.681 32 10 ' '
10 0.902 0.355 0.695 31 9 ' '
11 0.739 0.066 0.707 29 10 ' '
12 0.261 0.566 0.793 29 10 ' '
13 0.098 0.855 0.805 31 9 ' '
14 0.605 0.787 0.818 32 9 ' '
